data_4507724
loop_
_publ_author_name
'Qin, Ling'
'Hu, Jinsong'
'Zhang, Mingdao'
'Yang, Qingxiang'
'Li, Yizhi'
'Zheng, Hegen'

_publ_section_title
;
 Tuning Structural Topologies of a Series of Metal--Organic Frameworks:
 Different Bent Dicarboxylates
;
_journal_issue 5
_journal_name_full 'Crystal Growth &amp; Design'
_journal_page_first 2111
_journal_paper_doi 10.1021/cg400180j
_journal_volume 13
_journal_year 2013
_chemical_formula_moiety 'C120 H80 N8 O28 S4 Zn4'
_chemical_formula_sum 'C120 H80 N8 O28 S4 Zn4'
_chemical_formula_weight 2471.64
_chemical_name_systematic
; 
 ? 
;
_space_group_IT_number 9
_symmetry_cell_setting monoclinic
_symmetry_space_group_name_Hall 'C -2yc'
_symmetry_space_group_name_H-M 'C 1 c 1'
_atom_sites_solution_hydrogens geom
_atom_sites_solution_primary direct
_atom_sites_solution_secondary difmap
_audit_creation_method SHELXL-97
_cell_angle_alpha 90.00
_cell_angle_beta 93.185(3)
_cell_angle_gamma 90.00
_cell_formula_units_Z 4
_cell_length_a 23.6644(17)
_cell_length_b 14.9473(13)
_cell_length_c 32.9534(16)
_cell_measurement_reflns_used 8478
_cell_measurement_temperature 291(2)
_cell_measurement_theta_max 22.914
_cell_measurement_theta_min 2.493
_cell_volume 11638.2(14)
_computing_structure_refinement 'SHELXL-97 (Sheldrick, 2008)'
_computing_structure_solution 'SHELXS-97 (Sheldrick, 2008)'
_diffrn_ambient_temperature 291(2)
_diffrn_measured_fraction_theta_full 1.000
_diffrn_measured_fraction_theta_max 1.000
_diffrn_radiation_monochromator graphite
_diffrn_radiation_source 'fine-focus sealed tube'
_diffrn_radiation_type MoK\a
_diffrn_radiation_wavelength 0.71073
_diffrn_reflns_av_R_equivalents 0.0732
_diffrn_reflns_av_sigmaI/netI 0.0815
_diffrn_reflns_limit_h_max 29
_diffrn_reflns_limit_h_min -29
_diffrn_reflns_limit_k_max 18
_diffrn_reflns_limit_k_min -18
_diffrn_reflns_limit_l_max 34
_diffrn_reflns_limit_l_min -40
_diffrn_reflns_number 46912
_diffrn_reflns_theta_full 26.00
_diffrn_reflns_theta_max 26.00
_diffrn_reflns_theta_min 1.24
_exptl_absorpt_coefficient_mu 0.965
_exptl_absorpt_correction_T_max 0.8158
_exptl_absorpt_correction_T_min 0.7740
_exptl_absorpt_correction_type multi-scan
_exptl_crystal_density_diffrn 1.411
_exptl_crystal_density_method 'not measured'
_exptl_crystal_F_000 5056
_exptl_crystal_size_max 0.28
_exptl_crystal_size_mid 0.24
_exptl_crystal_size_min 0.22
_refine_diff_density_max 0.594
_refine_diff_density_min -0.483
_refine_diff_density_rms 0.080
_refine_ls_abs_structure_details 'Flack H D (1983), Acta Cryst. A39, 876-881'
_refine_ls_abs_structure_Flack 0.083(8)
_refine_ls_extinction_method none
_refine_ls_goodness_of_fit_ref 1.055
_refine_ls_hydrogen_treatment constr
_refine_ls_matrix_type fullcycle
_refine_ls_number_parameters 1478
_refine_ls_number_reflns 18524
_refine_ls_number_restraints 2
_refine_ls_restrained_S_all 1.055
_refine_ls_R_factor_all 0.0544
_refine_ls_R_factor_gt 0.0495
_refine_ls_shift/su_max 0.000
_refine_ls_shift/su_mean 0.000
_refine_ls_structure_factor_coef Fsqd
_refine_ls_weighting_details 'calc w=1/[\s^2^(Fo^2^)+(0.0500P)^2^+1.9900P] where P=(Fo^2^+2Fc^2^)/3'
_refine_ls_weighting_scheme calc
_refine_ls_wR_factor_gt 0.1129
_refine_ls_wR_factor_ref 0.1138
_reflns_number_gt 14475
_reflns_number_total 18524
_reflns_threshold_expression >2sigma(I)
_cod_data_source_file cg400180j_si_002.cif
_cod_data_source_block 1
_cod_depositor_comments
;
The following automatic conversions were performed:

'_symmetry_cell_setting' value 'Monoclinic' changed to 'monoclinic'
according to /home/saulius/struct/CIF-dictionaries/cif_core.dic
dictionary named 'cif_core.dic' version 2.4.2 from 2011-04-26.

Automatic conversion script
Id: cif_fix_values 1891 2012-01-12 08:04:46Z andrius 

The following automatic conversions were performed:

'_refine_ls_hydrogen_treatment' value 'constra' was replaced with the
value 'constr' as specified in the replacement file
'src/cod-tools/trunk/data/replacement-values/replacement_values.lst'.

Automatic conversion script
Id: cif_fix_values 5376 2017-05-30 11:51:03Z andrius 
;
_cod_original_sg_symbol_Hall ' C -2yc'
_cod_original_sg_symbol_H-M 'C c   '
_cod_database_code 4507724

loop_
_symmetry_equiv_pos_as_xyz
'x, y, z'
'x, -y, z+1/2'
'x+1/2, y+1/2, z'
'x+1/2, -y+1/2, z+1/2'

loop_
_atom_site_label
_atom_site_type_symbol
_atom_site_fract_x
_atom_site_fract_y
_atom_site_fract_z
_atom_site_U_iso_or_equiv
_atom_site_adp_type
_atom_site_occupancy
_atom_site_symmetry_multiplicity
_atom_site_calc_flag
_atom_site_refinement_flags
C1 C 0.7904(2) 0.5235(4) 0.76673(15) 0.0420(13) Uani 1 1 d .
H1 H 0.7904 0.5808 0.7777 0.050 Uiso 1 1 d R
C2 C 0.8393(2) 0.4726(3) 0.77304(16) 0.0369(13) Uani 1 1 d .
H2 H 0.8709 0.4956 0.7875 0.044 Uiso 1 1 calc R
C3 C 0.8395(2) 0.3855(3) 0.75693(16) 0.0390(12) Uani 1 1 d .
C4 C 0.7912(2) 0.3554(4) 0.73427(16) 0.0422(13) Uani 1 1 d .
H4 H 0.7910 0.2990 0.7223 0.051 Uiso 1 1 calc R
C5 C 0.7435(2) 0.4104(3) 0.72966(17) 0.0408(13) Uani 1 1 d .
H5 H 0.7112 0.3893 0.7154 0.049 Uiso 1 1 calc R
C6 C 0.8875(2) 0.3221(3) 0.76481(17) 0.0377(12) Uani 1 1 d .
C7 C 0.91542(19) 0.3257(3) 0.80119(16) 0.0344(12) Uani 1 1 d .
H7 H 0.9047 0.3665 0.8206 0.041 Uiso 1 1 d R
C8 C 0.9603(2) 0.2669(3) 0.81275(15) 0.0330(12) Uani 1 1 d .
C9 C 0.9772(2) 0.2052(3) 0.78374(16) 0.0354(12) Uani 1 1 d .
H9 H 1.0072 0.1662 0.7896 0.042 Uiso 1 1 calc R
C10 C 0.9477(2) 0.2038(3) 0.74551(15) 0.0377(13) Uani 1 1 d .
C11 C 0.9033(2) 0.2617(3) 0.73634(16) 0.0351(12) Uani 1 1 d .
H11 H 0.8841 0.2596 0.7109 0.042 Uiso 1 1 calc R
C12 C 0.9907(2) 0.2657(3) 0.85410(16) 0.0371(12) Uani 1 1 d .
C13 C 0.9702(2) 0.3165(3) 0.88671(16) 0.0408(13) Uani 1 1 d .
H13 H 0.9365 0.3475 0.8818 0.049 Uiso 1 1 d R
C14 C 0.9979(2) 0.3210(4) 0.92273(16) 0.0430(13) Uani 1 1 d .
H14 H 0.9836 0.3555 0.9433 0.052 Uiso 1 1 calc R
C15 C 1.0701(2) 0.2241(3) 0.89899(16) 0.0388(13) Uani 1 1 d .
H15 H 1.1042 0.1939 0.9036 0.047 Uiso 1 1 calc R
C16 C 1.0420(2) 0.2190(3) 0.86227(17) 0.0428(13) Uani 1 1 d .
H16 H 1.0567 0.1841 0.8420 0.051 Uiso 1 1 calc R
C17 C 0.9583(2) 0.0565(3) 0.72126(15) 0.0347(12) Uani 1 1 d .
C18 C 0.9918(2) 0.0020(4) 0.69830(16) 0.0399(13) Uani 1 1 d .
H18 H 1.0177 0.0273 0.6815 0.048 Uiso 1 1 calc R
C19 C 0.9866(2) -0.0905(4) 0.70050(16) 0.0377(13) Uani 1 1 d .
C20 C 0.9479(2) -0.1284(3) 0.72566(16) 0.0359(12) Uani 1 1 d .
H20 H 0.9444 -0.1903 0.7271 0.043 Uiso 1 1 d R
C21 C 0.9144(2) -0.0739(3) 0.74863(17) 0.0376(13) Uani 1 1 d .
C22 C 0.9196(2) 0.0186(3) 0.74643(16) 0.0337(12) Uani 1 1 d .
H22 H 0.8972 0.0551 0.7618 0.040 Uiso 1 1 calc R
C23 C 1.0234(2) -0.1503(4) 0.67810(16) 0.0378(13) Uani 1 1 d .
C24 C 1.0754(2) -0.1204(4) 0.66416(16) 0.0377(13) Uani 1 1 d .
H24 H 1.0870 -0.0621 0.6699 0.045 Uiso 1 1 calc R
C25 C 1.1090(2) -0.1742(4) 0.64258(16) 0.0443(14) Uani 1 1 d .
H25 H 1.1427 -0.1521 0.6333 0.053 Uiso 1 1 calc R
C26 C 1.0422(2) -0.2920(4) 0.64688(18) 0.0486(15) Uani 1 1 d .
H26 H 1.0302 -0.3492 0.6394 0.058 Uiso 1 1 calc R
C27 C 1.0078(2) -0.2385(4) 0.67067(17) 0.0417(14) Uani 1 1 d .
H27 H 0.9752 -0.2618 0.6812 0.050 Uiso 1 1 calc R
C28 C 0.8726(2) -0.1147(4) 0.77691(15) 0.0363(12) Uani 1 1 d .
C29 C 0.8654(2) -0.2084(4) 0.78285(17) 0.0448(15) Uani 1 1 d .
H29 H 0.8880 -0.2451 0.7678 0.054 Uiso 1 1 d R
C30 C 0.8313(2) -0.2417(4) 0.80663(17) 0.0428(14) Uani 1 1 d .
H30 H 0.8288 -0.3035 0.8090 0.051 Uiso 1 1 d R
C31 C 0.8018(2) -0.0982(3) 0.82569(18) 0.0465(15) Uani 1 1 d .
H31 H 0.7809 -0.0613 0.8419 0.056 Uiso 1 1 calc R
C32 C 0.8382(2) -0.0606(4) 0.79826(18) 0.0521(16) Uani 1 1 d .
H32 H 0.8390 0.0010 0.7946 0.063 Uiso 1 1 calc R
C33 C 1.0491(2) 0.1435(4) 1.04033(17) 0.0426(14) Uani 1 1 d .
H33 H 1.0805 0.1113 1.0329 0.051 Uiso 1 1 calc R
C34 C 1.0096(2) 0.1039(4) 1.06533(16) 0.0383(13) Uani 1 1 d .
H34 H 1.0158 0.0464 1.0754 0.046 Uiso 1 1 calc R
C35 C 0.9614(2) 0.1509(3) 1.07491(15) 0.0345(12) Uani 1 1 d .
C36 C 0.9527(2) 0.2365(3) 1.06115(16) 0.0368(13) Uani 1 1 d .
H36 H 0.9209 0.2684 1.0681 0.044 Uiso 1 1 calc R
C37 C 0.9930(2) 0.2759(3) 1.03609(16) 0.0418(13) Uani 1 1 d .
H37 H 0.9869 0.3332 1.0259 0.050 Uiso 1 1 calc R
C38 C 0.9177(2) 0.1089(4) 1.09975(16) 0.0379(13) Uani 1 1 d .
C39 C 0.9130(2) 0.0171(4) 1.10547(18) 0.0414(13) Uani 1 1 d .
H39 H 0.9360 -0.0219 1.0918 0.050 Uiso 1 1 calc R
C40 C 0.8741(2) -0.0165(3) 1.13160(16) 0.0365(12) Uani 1 1 d .
C41 C 0.8397(2) 0.0418(4) 1.15202(17) 0.0413(14) Uani 1 1 d .
H41 H 0.8136 0.0193 1.1695 0.050 Uiso 1 1 calc R
C42 C 0.8443(2) 0.1336(3) 1.14631(15) 0.0335(12) Uani 1 1 d .
C43 C 0.8833(2) 0.1671(4) 1.12018(16) 0.0369(13) Uani 1 1 d .
H43 H 0.8864 0.2285 1.1163 0.044 Uiso 1 1 d R
C44 C 0.80602(19) 0.1937(3) 1.16983(15) 0.0331(12) Uani 1 1 d .
C45 C 0.8170(2) 0.2887(4) 1.17231(18) 0.0449(14) Uani 1 1 d .
H45 H 0.8487 0.3092 1.1597 0.054 Uiso 1 1 d R
C46 C 0.7826(2) 0.3441(4) 1.18827(16) 0.0416(14) Uani 1 1 d .
H46 H 0.7896 0.4052 1.1870 0.050 Uiso 1 1 calc R
C47 C 0.7236(2) 0.2246(3) 1.20784(16) 0.0406(13) Uani 1 1 d .
H47 H 0.6921 0.2043 1.2208 0.049 Uiso 1 1 calc R
C48 C 0.7591(2) 0.1629(4) 1.18880(17) 0.0414(14) Uani 1 1 d .
H48 H 0.7510 0.1021 1.1891 0.050 Uiso 1 1 calc R
C49 C 0.8846(2) -0.1645(4) 1.10853(16) 0.0404(13) Uani 1 1 d .
C50 C 0.9265(2) -0.2259(3) 1.11844(16) 0.0371(13) Uani 1 1 d .
H50 H 0.9446 -0.2253 1.1442 0.045 Uiso 1 1 calc R
C51 C 0.9417(2) -0.2889(3) 1.08999(17) 0.0399(13) Uani 1 1 d .
C52 C 0.9156(2) -0.2889(3) 1.05253(16) 0.0418(13) Uani 1 1 d .
H52 H 0.9257 -0.3304 1.0332 0.050 Uiso 1 1 d R
C53 C 0.8722(2) -0.2258(3) 1.04112(16) 0.0369(13) Uani 1 1 d .
C54 C 0.8578(2) -0.1643(3) 1.07017(15) 0.0365(12) Uani 1 1 d .
H54 H 0.8298 -0.1222 1.0638 0.044 Uiso 1 1 calc R
C55 C 0.8426(2) -0.2263(3) 1.00008(17) 0.0414(13) Uani 1 1 d .
C56 C 0.8616(2) -0.2798(3) 0.96795(16) 0.0391(13) Uani 1 1 d .
H56 H 0.8940 -0.3140 0.9733 0.047 Uiso 1 1 d R
C57 C 0.8337(2) -0.2830(3) 0.93121(17) 0.0406(13) Uani 1 1 d .
H57 H 0.8469 -0.3193 0.9109 0.049 Uiso 1 1 calc R
C58 C 0.76677(19) -0.1783(3) 0.95317(15) 0.0357(12) Uani 1 1 d .
H58 H 0.7350 -0.1430 0.9474 0.043 Uiso 1 1 calc R
C59 C 0.7939(2) -0.1750(4) 0.99145(17) 0.0389(13) Uani 1 1 d .
H59 H 0.7798 -0.1387 1.0114 0.047 Uiso 1 1 calc R
C60 C 0.9920(2) -0.3497(4) 1.09912(16) 0.0415(13) Uani 1 1 d .
C61 C 1.0351(2) -0.3218(4) 1.12647(16) 0.0459(14) Uani 1 1 d .
H61 H 1.0318 -0.2683 1.1406 0.055 Uiso 1 1 calc R
C62 C 1.0831(2) -0.3746(3) 1.13266(16) 0.0373(12) Uani 1 1 d .
H62 H 1.1117 -0.3571 1.1515 0.045 Uiso 1 1 calc R
C63 C 1.0459(2) -0.4799(3) 1.08336(15) 0.0390(13) Uani 1 1 d .
H63 H 1.0492 -0.5330 1.0690 0.047 Uiso 1 1 calc R
C64 C 0.9984(2) -0.4272(3) 1.07747(15) 0.0421(13) Uani 1 1 d .
H64 H 0.9700 -0.4445 1.0584 0.051 Uiso 1 1 calc R
C65 C 0.5904(2) 0.4788(3) 0.78193(16) 0.0387(13) Uani 1 1 d .
C66 C 0.5644(2) 0.3953(3) 0.79629(17) 0.0414(13) Uani 1 1 d .
C67 C 0.5720(2) 0.3170(4) 0.77724(16) 0.0409(13) Uani 1 1 d .
H67 H 0.5942 0.3155 0.7548 0.049 Uiso 1 1 calc R
C68 C 0.5474(2) 0.2380(4) 0.79036(17) 0.0403(13) Uani 1 1 d .
H68 H 0.5525 0.1848 0.7764 0.048 Uiso 1 1 calc R
C69 C 0.5148(2) 0.2392(3) 0.82489(17) 0.0397(13) Uani 1 1 d .
C70 C 0.5076(2) 0.3201(4) 0.84437(17) 0.0428(13) Uani 1 1 d .
H70 H 0.4857 0.3226 0.8669 0.051 Uiso 1 1 calc R
C71 C 0.5329(2) 0.3985(4) 0.83051(17) 0.0424(14) Uani 1 1 d .
H71 H 0.5287 0.4523 0.8442 0.051 Uiso 1 1 calc R
C72 C 0.5265(2) 0.0595(3) 0.83897(17) 0.0384(13) Uani 1 1 d .
C73 C 0.5638(2) 0.0473(4) 0.87308(17) 0.0425(14) Uani 1 1 d .
H73 H 0.5617 0.0852 0.8953 0.051 Uiso 1 1 calc R
C74 C 0.6036(2) -0.0207(3) 0.87404(16) 0.0375(13) Uani 1 1 d .
H74 H 0.6274 -0.0299 0.8971 0.045 Uiso 1 1 calc R
C75 C 0.6076(2) -0.0756(3) 0.83980(17) 0.0370(13) Uani 1 1 d .
C76 C 0.5715(2) -0.0639(4) 0.80631(17) 0.0420(13) Uani 1 1 d .
H76 H 0.5741 -0.1004 0.7836 0.050 Uiso 1 1 calc R
C77 C 0.5303(2) 0.0040(3) 0.80666(18) 0.0425(14) Uani 1 1 d .
H77 H 0.5051 0.0110 0.7842 0.051 Uiso 1 1 calc R
C78 C 0.6536(2) -0.1457(3) 0.83805(16) 0.0430(13) Uani 1 1 d .
C79 C 0.7270(2) -0.4157(3) 0.86499(16) 0.0384(13) Uani 1 1 d .
C80 C 0.7300(2) -0.5165(3) 0.86322(15) 0.0377(13) Uani 1 1 d .
C81 C 0.7819(2) -0.5571(4) 0.86278(16) 0.0427(13) Uani 1 1 d .
H81 H 0.8142 -0.5217 0.8620 0.051 Uiso 1 1 calc R
C82 C 0.7878(2) -0.6498(3) 0.86354(16) 0.0437(14) Uani 1 1 d .
H82 H 0.8233 -0.6762 0.8627 0.052 Uiso 1 1 calc R
C83 C 0.7394(2) -0.7019(3) 0.86554(16) 0.0417(13) Uani 1 1 d .
C84 C 0.6854(2) -0.6617(3) 0.86643(16) 0.0416(13) Uani 1 1 d .
H84 H 0.6532 -0.6967 0.8679 0.050 Uiso 1 1 calc R
C85 C 0.6814(2) -0.5694(3) 0.86501(16) 0.0392(13) Uani 1 1 d .
H85 H 0.6460 -0.5423 0.8653 0.047 Uiso 1 1 calc R
C86 C 0.7306(2) -0.8498(3) 0.81283(16) 0.0387(13) Uani 1 1 d .
C87 C 0.7729(2) -0.8389(4) 0.78582(16) 0.0421(13) Uani 1 1 d .
H87 H 0.8078 -0.8151 0.7944 0.051 Uiso 1 1 calc R
C88 C 0.7617(2) -0.8647(3) 0.74483(17) 0.0405(13) Uani 1 1 d .
H88 H 0.7897 -0.8583 0.7263 0.049 Uiso 1 1 calc R
C89 C 0.7099(2) -0.8992(3) 0.73205(16) 0.0375(13) Uani 1 1 d .
C90 C 0.6683(2) -0.9101(4) 0.75977(17) 0.0453(14) Uani 1 1 d .
H90 H 0.6334 -0.9341 0.7512 0.054 Uiso 1 1 calc R
C91 C 0.6783(2) -0.8856(4) 0.80007(17) 0.0413(13) Uani 1 1 d .
H91 H 0.6502 -0.8930 0.8185 0.050 Uiso 1 1 calc R
C92 C 0.6954(2) -0.9211(4) 0.68779(17) 0.0471(14) Uani 1 1 d .
C93 C 1.1900(2) 0.1891(3) 1.01247(17) 0.0417(13) Uani 1 1 d .
C94 C 1.2297(2) 0.1175(3) 1.00689(17) 0.0388(13) Uani 1 1 d .
C95 C 1.2723(2) 0.1024(4) 1.03706(16) 0.0395(13) Uani 1 1 d .
H95 H 1.2748 0.1379 1.0603 0.047 Uiso 1 1 calc R
C96 C 1.3110(2) 0.0339(3) 1.03215(17) 0.0392(13) Uani 1 1 d .
H96 H 1.3400 0.0251 1.0520 0.047 Uiso 1 1 calc R
C97 C 1.3075(2) -0.0213(3) 0.99864(15) 0.0359(13) Uani 1 1 d .
C98 C 1.2646(2) -0.0078(4) 0.96835(17) 0.0439(14) Uani 1 1 d .
H98 H 1.2619 -0.0441 0.9454 0.053 Uiso 1 1 calc R
C99 C 1.2258(2) 0.0609(3) 0.97327(16) 0.0372(13) Uani 1 1 d .
H99 H 1.1966 0.0692 0.9536 0.045 Uiso 1 1 calc R
C100 C 1.3183(2) -0.2058(3) 1.01476(18) 0.0431(14) Uani 1 1 d .
C101 C 1.2903(2) -0.1988(3) 1.05058(16) 0.0381(13) Uani 1 1 d .
H101 H 1.2879 -0.1438 1.0636 0.046 Uiso 1 1 calc R
C102 C 1.2658(2) -0.2746(3) 1.06693(16) 0.0386(13) Uani 1 1 d .
H102 H 1.2484 -0.2706 1.0915 0.046 Uiso 1 1 calc R
C103 C 1.2673(2) -0.3554(3) 1.04700(16) 0.0357(12) Uani 1 1 d .
C104 C 1.2960(2) -0.3624(3) 1.01149(16) 0.0382(13) Uani 1 1 d .
H104 H 1.2995 -0.4178 0.9990 0.046 Uiso 1 1 calc R
C105 C 1.3194(2) -0.2874(4) 0.99475(17) 0.0438(14) Uani 1 1 d .
H105 H 1.3361 -0.2915 0.9699 0.053 Uiso 1 1 calc R
C106 C 1.2422(2) -0.4351(4) 1.06528(17) 0.0388(13) Uani 1 1 d .
C107 C 1.1031(2) 0.4581(4) 0.98502(16) 0.0400(13) Uani 1 1 d .
C108 C 1.0987(2) 0.5543(4) 0.98100(16) 0.0386(13) Uani 1 1 d .
C109 C 1.1469(2) 0.6083(4) 0.97715(16) 0.0389(13) Uani 1 1 d .
H109 H 1.1826 0.5823 0.9772 0.047 Uiso 1 1 calc R
C110 C 1.1411(2) 0.7009(3) 0.97323(17) 0.0409(14) Uani 1 1 d .
H110 H 1.1727 0.7367 0.9702 0.049 Uiso 1 1 calc R
C111 C 1.0879(2) 0.7385(4) 0.97393(17) 0.0438(14) Uani 1 1 d .
C112 C 1.0406(2) 0.6851(4) 0.97863(16) 0.0407(13) Uani 1 1 d .
H112 H 1.0050 0.7113 0.9789 0.049 Uiso 1 1 calc R
C113 C 1.0459(2) 0.5950(4) 0.98291(16) 0.0403(13) Uani 1 1 d .
H113 H 1.0142 0.5602 0.9871 0.048 Uiso 1 1 calc R
C114 C 1.0944(2) 0.8863(3) 1.02529(16) 0.0396(13) Uani 1 1 d .
C115 C 1.1490(2) 0.9206(4) 1.03615(17) 0.0418(14) Uani 1 1 d .
H115 H 1.1744 0.9326 1.0163 0.050 Uiso 1 1 calc R
C116 C 1.1641(2) 0.9362(4) 1.07737(17) 0.0460(15) Uani 1 1 d .
H116 H 1.1996 0.9593 1.0851 0.055 Uiso 1 1 calc R
C117 C 1.1262(2) 0.9170(4) 1.10619(17) 0.0425(14) Uani 1 1 d .
C118 C 1.0732(2) 0.8847(3) 1.09579(17) 0.0422(13) Uani 1 1 d .
H118 H 1.0480 0.8733 1.1159 0.051 Uiso 1 1 calc R
C119 C 1.0570(2) 0.8689(4) 1.05511(18) 0.0471(15) Uani 1 1 d .
H119 H 1.0211 0.8467 1.0480 0.056 Uiso 1 1 calc R
C120 C 1.1425(3) 0.9248(4) 1.15098(17) 0.0431(14) Uani 1 1 d .
N1 N 0.74352(18) 0.4940(3) 0.74565(14) 0.0391(11) Uani 1 1 d .
N2 N 1.04792(18) 0.2746(3) 0.92997(14) 0.0407(11) Uani 1 1 d .
N3 N 1.09350(18) -0.2611(3) 0.63448(14) 0.0407(11) Uani 1 1 d .
N4 N 0.79701(18) -0.1876(3) 0.82865(13) 0.0399(11) Uani 1 1 d .
N5 N 1.04096(17) 0.2297(3) 1.02692(13) 0.0366(10) Uani 1 1 d .
N6 N 0.73580(18) 0.3138(3) 1.20706(14) 0.0400(11) Uani 1 1 d .
N7 N 0.78605(17) -0.2328(3) 0.92397(13) 0.0374(11) Uani 1 1 d .
N8 N 1.08880(18) -0.4525(3) 1.11107(14) 0.0436(12) Uani 1 1 d .
O1 O 0.96570(14) 0.1476(2) 0.71540(11) 0.0391(9) Uani 1 1 d .
O2 O 0.86870(14) -0.1083(2) 1.13869(11) 0.0410(9) Uani 1 1 d .
O3 O 0.62304(15) 0.4750(2) 0.75209(11) 0.0397(9) Uani 1 1 d .
O4 O 0.57796(15) 0.5520(2) 0.79864(11) 0.0418(9) Uani 1 1 d .
O5 O 0.45989(15) 0.1639(2) 0.88316(11) 0.0452(10) Uani 1 1 d .
O6 O 0.43514(15) 0.1240(2) 0.80767(13) 0.0481(10) Uani 1 1 d .
O7 O 0.68136(15) -0.1586(2) 0.87102(11) 0.0420(9) Uani 1 1 d .
O8 O 0.65777(14) -0.1847(2) 0.80555(11) 0.0427(9) Uani 1 1 d .
O9 O 0.76850(15) -0.3742(2) 0.85346(12) 0.0441(10) Uani 1 1 d .
O10 O 0.68388(14) -0.3755(2) 0.87481(11) 0.0399(9) Uani 1 1 d .
O11 O 0.80564(15) -0.8373(2) 0.87340(11) 0.0438(9) Uani 1 1 d .
O12 O 0.69651(16) -0.8564(2) 0.88579(11) 0.0471(10) Uani 1 1 d .
O13 O 0.71848(17) -0.8787(3) 0.66010(12) 0.0533(10) Uani 1 1 d .
O14 O 0.66090(16) -0.9797(3) 0.68020(12) 0.0480(10) Uani 1 1 d .
O15 O 1.15475(14) 0.1990(2) 0.98285(11) 0.0403(9) Uani 1 1 d .
O16 O 1.19054(14) 0.2331(2) 1.04535(11) 0.0406(9) Uani 1 1 d .
O17 O 1.40293(14) -0.0931(2) 1.02493(11) 0.0417(9) Uani 1 1 d .
O18 O 1.36176(15) -0.1274(2) 0.95179(11) 0.0460(10) Uani 1 1 d .
O19 O 1.21375(15) -0.4216(2) 1.09577(11) 0.0417(9) Uani 1 1 d .
O20 O 1.24715(14) -0.5103(2) 1.05054(11) 0.0420(9) Uani 1 1 d .
O21 O 1.05983(15) 0.4194(2) 0.99616(11) 0.0415(9) Uani 1 1 d .
O22 O 1.14573(15) 0.4160(2) 0.97414(12) 0.0439(9) Uani 1 1 d .
O23 O 1.01816(15) 0.8741(2) 0.96754(11) 0.0441(9) Uani 1 1 d .
O24 O 1.13152(16) 0.8892(2) 0.95131(11) 0.0446(9) Uani 1 1 d .
O25 O 1.11790(16) 0.8867(3) 1.17867(12) 0.0490(10) Uani 1 1 d .
O26 O 1.18213(16) 0.9762(2) 1.16283(12) 0.0466(10) Uani 1 1 d .
O1W O 0.66056(15) 0.6477(2) 0.77740(11) 0.0428(9) Uani 1 1 d .
H1X H 0.6225 0.6368 0.7848 0.051 Uiso 1 1 d R
H1Y H 0.6652 0.7102 0.7718 0.051 Uiso 1 1 d R
O2W O 1.14611(15) -0.6258(2) 1.08634(11) 0.0406(9) Uani 1 1 d .
H2X H 1.1232 -0.6624 1.1029 0.049 Uiso 1 1 d R
H2Y H 1.1797 -0.6580 1.0802 0.049 Uiso 1 1 d R
S1 S 1.07857(7) 0.85645(10) 0.97444(5) 0.0445(4) Uani 1 1 d .
S2 S 1.35429(6) -0.11179(9) 0.99453(5) 0.0411(3) Uani 1 1 d .
S3 S 0.47732(6) 0.14677(9) 0.84017(5) 0.0422(3) Uani 1 1 d .
S4 S 0.74432(7) -0.81931(9) 0.86451(5) 0.0423(3) Uani 1 1 d .
Zn1 Zn 0.67601(3) 0.57830(4) 0.72850(3) 0.03846(16) Uani 1 1 d .
Zn2 Zn 1.09271(3) 0.28880(4) 0.98595(3) 0.03816(16) Uani 1 1 d .
Zn3 Zn 1.16757(3) -0.51781(4) 1.11548(3) 0.03904(16) Uani 1 1 d .
Zn4 Zn 0.74122(4) -0.24863(4) 0.86752(3) 0.03850(16) Uani 1 1 d .

loop_
_atom_site_aniso_label
_atom_site_aniso_U_11
_atom_site_aniso_U_22
_atom_site_aniso_U_33
_atom_site_aniso_U_23
_atom_site_aniso_U_13
_atom_site_aniso_U_12
C1 0.050(3) 0.049(3) 0.029(3) -0.001(3) 0.014(2) 0.001(3)
C2 0.031(3) 0.037(3) 0.043(3) -0.008(2) 0.008(2) -0.001(2)
C3 0.044(3) 0.036(3) 0.035(3) -0.004(2) -0.010(2) -0.001(2)
C4 0.039(3) 0.044(3) 0.042(3) -0.007(3) -0.012(2) 0.012(3)
C5 0.035(3) 0.041(3) 0.047(4) -0.002(3) 0.009(3) 0.008(2)
C6 0.031(3) 0.040(3) 0.042(3) 0.006(3) 0.005(2) 0.001(2)
C7 0.030(3) 0.041(3) 0.033(3) 0.005(2) 0.008(2) 0.003(2)
C8 0.031(3) 0.043(3) 0.026(3) 0.003(2) 0.007(2) 0.003(2)
C9 0.031(3) 0.033(3) 0.042(3) 0.000(2) 0.000(2) 0.006(2)
C10 0.050(3) 0.037(3) 0.026(3) 0.015(2) 0.007(2) 0.006(3)
C11 0.038(3) 0.036(3) 0.031(3) 0.010(2) 0.001(2) -0.008(2)
C12 0.039(3) 0.037(3) 0.035(3) 0.002(2) 0.001(2) 0.000(2)
C13 0.045(3) 0.038(3) 0.039(3) 0.005(3) -0.001(3) 0.000(2)
C14 0.047(3) 0.054(4) 0.028(3) 0.007(3) 0.002(2) 0.007(3)
C15 0.039(3) 0.044(3) 0.034(3) 0.010(2) 0.013(2) 0.010(2)
C16 0.053(4) 0.041(3) 0.035(3) 0.008(3) 0.008(3) 0.002(3)
C17 0.035(3) 0.038(3) 0.031(3) 0.005(2) -0.005(2) 0.002(2)
C18 0.048(3) 0.041(3) 0.032(3) -0.012(2) 0.009(3) -0.003(3)
C19 0.034(3) 0.043(3) 0.036(3) -0.004(3) 0.002(2) -0.007(2)
C20 0.037(3) 0.036(3) 0.034(3) -0.011(2) -0.001(2) -0.005(2)
C21 0.040(3) 0.037(3) 0.036(3) -0.013(2) 0.005(2) -0.011(2)
C22 0.036(3) 0.031(3) 0.035(3) -0.004(2) 0.007(2) -0.012(2)
C23 0.037(3) 0.039(3) 0.035(3) 0.000(2) -0.012(2) -0.001(2)
C24 0.040(3) 0.038(3) 0.035(3) 0.010(2) -0.001(2) 0.008(2)
C25 0.058(4) 0.043(3) 0.033(3) -0.003(3) 0.005(3) -0.003(3)
C26 0.049(3) 0.041(3) 0.057(4) -0.002(3) 0.005(3) 0.005(3)
C27 0.036(3) 0.042(3) 0.047(4) 0.003(3) -0.001(3) 0.003(3)
C28 0.035(3) 0.044(3) 0.030(3) 0.006(2) -0.003(2) -0.001(2)
C29 0.047(3) 0.043(3) 0.046(4) 0.008(3) 0.017(3) 0.010(3)
C30 0.043(3) 0.041(3) 0.044(4) 0.010(3) 0.004(3) 0.006(3)
C31 0.040(3) 0.034(3) 0.067(4) 0.002(3) 0.020(3) -0.011(2)
C32 0.064(4) 0.042(3) 0.053(4) 0.022(3) 0.024(3) 0.010(3)
C33 0.025(3) 0.051(3) 0.052(4) 0.004(3) 0.005(2) 0.015(2)
C34 0.033(3) 0.044(3) 0.038(3) 0.002(3) -0.003(2) 0.000(2)
C35 0.037(3) 0.036(3) 0.031(3) -0.008(2) 0.003(2) 0.005(2)
C36 0.037(3) 0.035(3) 0.038(3) -0.001(2) 0.000(2) -0.003(2)
C37 0.056(4) 0.031(3) 0.038(3) 0.003(2) -0.006(3) -0.002(3)
C38 0.032(3) 0.047(3) 0.034(3) -0.006(3) 0.003(2) -0.006(2)
C39 0.040(3) 0.035(3) 0.049(4) -0.009(3) 0.004(3) 0.001(3)
C40 0.036(3) 0.035(3) 0.037(3) 0.000(2) -0.006(2) 0.008(2)
C41 0.036(3) 0.040(3) 0.049(4) 0.014(3) 0.008(3) 0.012(3)
C42 0.029(3) 0.036(3) 0.035(3) 0.004(2) 0.000(2) -0.006(2)
C43 0.034(3) 0.037(3) 0.040(3) 0.009(2) 0.005(2) 0.009(2)
C44 0.026(3) 0.037(3) 0.036(3) 0.001(2) 0.001(2) -0.006(2)
C45 0.044(3) 0.040(3) 0.052(4) 0.019(3) 0.015(3) 0.015(3)
C46 0.054(3) 0.037(3) 0.035(3) 0.010(2) 0.010(3) 0.012(3)
C47 0.039(3) 0.043(3) 0.041(3) -0.012(3) 0.005(3) 0.001(2)
C48 0.030(3) 0.037(3) 0.057(4) 0.012(3) 0.005(3) 0.009(2)
C49 0.037(3) 0.044(3) 0.041(3) -0.011(3) 0.009(2) 0.003(3)
C50 0.040(3) 0.040(3) 0.032(3) 0.001(2) 0.005(2) 0.008(2)
C51 0.038(3) 0.033(3) 0.047(4) -0.007(3) -0.013(3) -0.003(2)
C52 0.044(3) 0.041(3) 0.038(3) -0.010(3) -0.013(3) 0.006(3)
C53 0.031(3) 0.046(3) 0.035(3) 0.009(3) 0.009(2) 0.012(2)
C54 0.041(3) 0.036(3) 0.033(3) 0.005(2) 0.007(2) -0.005(2)
C55 0.036(3) 0.040(3) 0.047(4) -0.016(3) -0.012(3) 0.004(2)
C56 0.041(3) 0.043(3) 0.035(3) 0.007(3) 0.009(3) 0.009(2)
C57 0.043(3) 0.043(3) 0.037(3) 0.000(3) 0.008(3) 0.009(2)
C58 0.025(3) 0.041(3) 0.041(3) -0.007(2) -0.003(2) 0.010(2)
C59 0.028(3) 0.045(3) 0.044(3) -0.007(3) 0.007(2) -0.005(2)
C60 0.045(3) 0.041(3) 0.036(3) -0.012(3) -0.013(3) 0.010(3)
C61 0.046(3) 0.055(4) 0.034(3) -0.013(3) -0.016(3) 0.015(3)
C62 0.037(3) 0.033(3) 0.041(3) 0.005(2) -0.010(2) -0.003(2)
C63 0.047(3) 0.037(3) 0.033(3) -0.011(2) -0.002(2) -0.006(3)
C64 0.061(4) 0.036(3) 0.028(3) 0.000(2) -0.006(3) 0.013(3)
C65 0.043(3) 0.036(3) 0.036(3) 0.009(2) -0.008(2) 0.013(2)
C66 0.042(3) 0.036(3) 0.046(4) 0.003(3) 0.003(3) -0.006(2)
C67 0.049(3) 0.046(3) 0.027(3) 0.000(3) -0.004(2) -0.003(3)
C68 0.036(3) 0.040(3) 0.044(3) 0.001(3) -0.002(3) -0.006(2)
C69 0.039(3) 0.034(3) 0.045(4) 0.000(2) -0.007(3) 0.004(2)
C70 0.039(3) 0.044(3) 0.045(3) -0.004(3) -0.002(3) 0.010(3)
C71 0.043(3) 0.035(3) 0.050(4) -0.009(3) 0.005(3) 0.008(2)
C72 0.042(3) 0.038(3) 0.036(3) 0.010(3) 0.017(3) -0.004(2)
C73 0.053(4) 0.035(3) 0.041(4) 0.009(3) 0.016(3) 0.003(3)
C74 0.042(3) 0.035(3) 0.035(3) 0.006(2) -0.001(2) 0.001(2)
C75 0.033(3) 0.034(3) 0.043(3) -0.007(2) -0.010(2) -0.007(2)
C76 0.048(3) 0.044(3) 0.035(3) -0.005(3) 0.008(3) 0.001(3)
C77 0.044(3) 0.031(3) 0.051(4) 0.007(3) -0.008(3) 0.009(2)
C78 0.058(4) 0.033(3) 0.037(3) -0.001(2) 0.000(3) 0.005(3)
C79 0.041(3) 0.040(3) 0.034(3) 0.007(2) -0.002(2) 0.003(2)
C80 0.046(3) 0.041(3) 0.026(3) -0.010(2) 0.005(2) -0.001(3)
C81 0.044(3) 0.041(3) 0.040(3) 0.006(3) -0.018(3) -0.002(3)
C82 0.050(3) 0.037(3) 0.041(3) -0.014(3) -0.020(3) 0.003(3)
C83 0.048(3) 0.045(3) 0.033(3) -0.002(3) 0.004(2) 0.007(3)
C84 0.047(3) 0.039(3) 0.038(3) -0.005(3) -0.010(3) 0.007(3)
C85 0.043(3) 0.035(3) 0.037(3) -0.008(2) -0.011(2) 0.002(2)
C86 0.046(3) 0.031(3) 0.038(3) 0.005(2) 0.000(3) 0.000(2)
C87 0.038(3) 0.051(3) 0.037(3) 0.009(3) -0.005(2) 0.012(3)
C88 0.033(3) 0.043(3) 0.044(3) -0.001(3) -0.006(2) 0.011(2)
C89 0.033(3) 0.039(3) 0.040(3) -0.007(2) -0.008(2) 0.005(2)
C90 0.045(3) 0.052(4) 0.039(4) -0.010(3) 0.003(3) -0.003(3)
C91 0.039(3) 0.046(3) 0.039(3) -0.001(3) 0.004(3) 0.009(3)
C92 0.047(3) 0.050(4) 0.042(3) 0.005(3) -0.013(3) 0.007(3)
C93 0.036(3) 0.034(3) 0.053(4) 0.001(3) -0.007(3) -0.012(2)
C94 0.036(3) 0.036(3) 0.043(3) 0.004(3) -0.008(2) -0.002(2)
C95 0.046(3) 0.039(3) 0.032(3) 0.005(2) -0.008(2) -0.006(3)
C96 0.042(3) 0.028(3) 0.046(3) 0.003(2) -0.009(3) -0.003(2)
C97 0.044(3) 0.040(3) 0.024(3) 0.010(2) 0.007(2) 0.003(2)
C98 0.044(3) 0.049(3) 0.039(3) -0.009(3) 0.002(3) 0.000(3)
C99 0.037(3) 0.041(3) 0.033(3) 0.004(2) -0.005(2) -0.005(2)
C100 0.039(3) 0.035(3) 0.055(4) 0.008(3) 0.004(3) 0.010(2)
C101 0.036(3) 0.033(3) 0.044(3) 0.009(2) -0.004(2) 0.011(2)
C102 0.038(3) 0.041(3) 0.038(3) -0.010(3) 0.008(2) -0.007(2)
C103 0.033(3) 0.035(3) 0.039(3) 0.001(2) 0.004(2) 0.009(2)
C104 0.040(3) 0.037(3) 0.037(3) -0.013(2) -0.001(2) 0.004(2)
C105 0.049(3) 0.042(3) 0.039(3) -0.005(3) -0.007(3) -0.007(3)
C106 0.037(3) 0.042(3) 0.038(3) -0.005(3) 0.001(2) 0.009(2)
C107 0.045(3) 0.041(3) 0.034(3) -0.010(3) 0.005(3) 0.002(3)
C108 0.043(3) 0.040(3) 0.034(3) -0.006(2) 0.010(2) -0.005(3)
C109 0.040(3) 0.043(3) 0.035(3) -0.004(2) 0.013(2) 0.002(2)
C110 0.036(3) 0.040(3) 0.048(4) -0.013(3) 0.012(3) -0.011(2)
C111 0.049(4) 0.039(3) 0.042(4) -0.006(3) -0.010(3) -0.001(3)
C112 0.039(3) 0.041(3) 0.042(3) -0.014(3) 0.005(3) -0.006(3)
C113 0.042(3) 0.042(3) 0.038(3) 0.010(3) 0.015(3) 0.006(3)
C114 0.047(3) 0.039(3) 0.033(3) 0.000(2) 0.001(2) 0.005(3)
C115 0.041(3) 0.046(3) 0.039(3) -0.019(3) 0.013(3) -0.002(3)
C116 0.040(3) 0.054(4) 0.045(4) -0.017(3) 0.011(3) -0.014(3)
C117 0.037(3) 0.048(3) 0.042(4) 0.009(3) -0.001(3) 0.009(3)
C118 0.046(3) 0.040(3) 0.040(3) 0.012(3) -0.003(3) -0.011(3)
C119 0.043(3) 0.045(3) 0.053(4) -0.009(3) 0.007(3) 0.008(3)
C120 0.067(4) 0.032(3) 0.029(3) -0.004(3) -0.001(3) 0.011(3)
N1 0.039(2) 0.037(3) 0.041(3) 0.006(2) 0.005(2) 0.011(2)
N2 0.040(3) 0.044(3) 0.039(3) -0.008(2) 0.006(2) -0.001(2)
N3 0.042(3) 0.044(3) 0.035(3) 0.009(2) -0.009(2) 0.007(2)
N4 0.039(3) 0.046(3) 0.036(3) 0.007(2) 0.008(2) -0.005(2)
N5 0.039(2) 0.037(3) 0.034(3) -0.012(2) 0.000(2) -0.0010(19)
N6 0.040(3) 0.036(3) 0.045(3) 0.013(2) 0.009(2) 0.009(2)
N7 0.036(2) 0.039(3) 0.038(3) 0.010(2) 0.009(2) -0.003(2)
N8 0.039(3) 0.046(3) 0.046(3) -0.005(2) 0.007(2) -0.008(2)
O1 0.041(2) 0.040(2) 0.037(2) 0.0065(17) 0.0079(17) -0.0069(16)
O2 0.043(2) 0.040(2) 0.041(2) -0.0055(17) 0.0076(17) 0.0125(16)
O3 0.044(2) 0.036(2) 0.038(2) 0.0071(16) -0.0079(17) 0.0133(17)
O4 0.042(2) 0.037(2) 0.046(2) -0.0084(17) -0.0031(18) 0.0045(17)
O5 0.044(2) 0.044(2) 0.049(2) -0.0047(18) 0.0146(18) 0.0091(17)
O6 0.041(2) 0.040(2) 0.064(3) -0.0076(19) 0.008(2) -0.0067(17)
O7 0.046(2) 0.039(2) 0.042(2) 0.0104(18) 0.0054(18) 0.0029(17)
O8 0.043(2) 0.044(2) 0.042(2) -0.0086(18) 0.0117(17) -0.0125(17)
O9 0.044(2) 0.043(2) 0.046(2) 0.0119(18) 0.0138(18) 0.0025(17)
O10 0.040(2) 0.036(2) 0.044(2) 0.0092(17) 0.0062(17) 0.0023(16)
O11 0.046(2) 0.040(2) 0.045(2) -0.0095(18) 0.0032(18) -0.0075(17)
O12 0.055(2) 0.045(2) 0.043(2) 0.0061(18) 0.0101(19) 0.0059(19)
O13 0.062(3) 0.052(3) 0.045(2) -0.007(2) -0.001(2) 0.007(2)
O14 0.049(2) 0.057(3) 0.037(2) -0.0155(18) -0.0106(17) 0.0053(19)
O15 0.039(2) 0.043(2) 0.039(2) -0.0067(17) 0.0043(16) 0.0081(17)
O16 0.041(2) 0.040(2) 0.040(2) 0.0111(17) -0.0069(17) 0.0125(16)
O17 0.035(2) 0.043(2) 0.048(2) 0.0103(18) 0.0087(17) 0.0078(16)
O18 0.044(2) 0.050(2) 0.045(2) 0.0127(18) 0.0175(19) 0.0113(18)
O19 0.041(2) 0.046(2) 0.039(2) 0.0056(18) 0.0062(18) -0.0085(17)
O20 0.038(2) 0.040(2) 0.046(2) -0.0114(18) -0.0119(17) -0.0083(17)
O21 0.043(2) 0.037(2) 0.044(2) 0.0013(17) -0.0041(18) -0.0056(17)
O22 0.042(2) 0.040(2) 0.050(3) 0.0024(18) 0.0024(19) 0.0087(17)
O23 0.052(2) 0.044(2) 0.036(2) 0.0027(17) 0.0033(18) 0.0120(18)
O24 0.054(2) 0.045(2) 0.034(2) -0.0052(17) -0.0040(18) 0.0035(18)
O25 0.051(2) 0.048(2) 0.047(3) -0.008(2) -0.009(2) 0.0087(19)
O26 0.053(2) 0.041(2) 0.045(2) 0.0079(19) 0.0024(19) 0.011(2)
O1W 0.049(2) 0.039(2) 0.042(2) 0.0026(17) 0.0177(18) 0.0075(17)
O2W 0.047(2) 0.035(2) 0.039(2) 0.0036(16) -0.0100(17) 0.0077(16)
S1 0.0522(9) 0.0409(8) 0.0392(9) -0.0088(6) -0.0088(7) -0.0089(7)
S2 0.0384(8) 0.0400(8) 0.0457(9) -0.0072(7) 0.0100(7) -0.0058(6)
S3 0.0403(8) 0.0406(8) 0.0464(9) 0.0102(7) 0.0072(7) 0.0080(6)
S4 0.0445(8) 0.0389(8) 0.0434(9) -0.0004(7) 0.0008(7) -0.0008(7)
Zn1 0.0371(3) 0.0404(4) 0.0368(4) -0.0081(3) -0.0087(3) 0.0087(3)
Zn2 0.0369(3) 0.0392(4) 0.0373(4) -0.0074(3) -0.0079(3) 0.0089(3)
Zn3 0.0378(3) 0.0401(4) 0.0399(4) -0.0088(3) 0.0072(3) -0.0073(3)
Zn4 0.0379(3) 0.0397(4) 0.0385(4) 0.0092(3) 0.0071(3) -0.0073(3)

loop_
_atom_type_symbol
_atom_type_description
_atom_type_scat_dispersion_real
_atom_type_scat_dispersion_imag
_atom_type_scat_source
C C 0.0033 0.0016 'International Tables Vol C Tables 4.2.6.8 and 6.1.1.4'
H H 0.0000 0.0000 'International Tables Vol C Tables 4.2.6.8 and 6.1.1.4'
N N 0.0061 0.0033 'International Tables Vol C Tables 4.2.6.8 and 6.1.1.4'
O O 0.0106 0.0060 'International Tables Vol C Tables 4.2.6.8 and 6.1.1.4'
S S 0.1246 0.1234 'International Tables Vol C Tables 4.2.6.8 and 6.1.1.4'
Zn Zn 0.2839 1.4301 'International Tables Vol C Tables 4.2.6.8 and 6.1.1.4'

loop_
_geom_angle_atom_site_label_1
_geom_angle_atom_site_label_2
_geom_angle_atom_site_label_3
_geom_angle
_geom_angle_site_symmetry_1
_geom_angle_site_symmetry_3
N1 C1 C2 123.5(5) . .
N1 C1 H1 118.9 . .
C2 C1 H1 117.6 . .
C1 C2 C3 118.1(5) . .
C1 C2 H2 121.0 . .
C3 C2 H2 121.0 . .
C4 C3 C2 118.5(5) . .
C4 C3 C6 118.6(5) . .
C2 C3 C6 122.8(5) . .
C5 C4 C3 119.8(5) . .
C5 C4 H4 120.1 . .
C3 C4 H4 120.1 . .
N1 C5 C4 121.1(5) . .
N1 C5 H5 119.5 . .
C4 C5 H5 119.5 . .
C7 C6 C11 120.1(5) . .
C7 C6 C3 117.6(5) . .
C11 C6 C3 122.2(5) . .
C6 C7 C8 122.8(5) . .
C6 C7 H7 120.2 . .
C8 C7 H7 116.9 . .
C9 C8 C7 117.6(5) . .
C9 C8 C12 118.0(4) . .
C7 C8 C12 124.4(4) . .
C8 C9 C10 118.3(4) . .
C8 C9 H9 120.8 . .
C10 C9 H9 120.8 . .
C11 C10 O1 119.0(4) . .
C11 C10 C9 121.4(5) . .
O1 C10 C9 119.5(4) . .
C6 C11 C10 119.7(5) . .
C6 C11 H11 120.1 . .
C10 C11 H11 120.1 . .
C16 C12 C13 116.4(5) . .
C16 C12 C8 122.7(4) . .
C13 C12 C8 120.8(4) . .
C14 C13 C12 122.1(5) . .
C14 C13 H13 120.5 . .
C12 C13 H13 117.4 . .
C13 C14 N2 120.4(5) . .
C13 C14 H14 119.8 . .
N2 C14 H14 119.8 . .
C16 C15 N2 119.9(4) . .
C16 C15 H15 120.0 . .
N2 C15 H15 120.0 . .
C15 C16 C12 121.2(5) . .
C15 C16 H16 119.4 . .
C12 C16 H16 119.4 . .
O1 C17 C18 114.8(4) . .
O1 C17 C22 125.1(4) . .
C18 C17 C22 120.0(5) . .
C19 C18 C17 120.0(5) . .
C19 C18 H18 120.0 . .
C17 C18 H18 120.0 . .
C18 C19 C20 120.0(5) . .
C18 C19 C23 121.3(5) . .
C20 C19 C23 118.6(5) . .
C21 C20 C19 120.0(5) . .
C21 C20 H20 120.0 . .
C19 C20 H20 120.0 . .
C20 C21 C22 120.0(5) . .
C20 C21 C28 120.4(5) . .
C22 C21 C28 119.5(4) . .
C21 C22 C17 120.0(5) . .
C21 C22 H22 120.0 . .
C17 C22 H22 120.0 . .
C27 C23 C24 118.3(5) . .
C27 C23 C19 120.3(5) . .
C24 C23 C19 121.4(5) . .
C25 C24 C23 121.9(5) . .
C25 C24 H24 119.0 . .
C23 C24 H24 119.0 . .
C24 C25 N3 120.3(5) . .
C24 C25 H25 119.9 . .
N3 C25 H25 119.9 . .
N3 C26 C27 121.3(5) . .
N3 C26 H26 119.4 . .
C27 C26 H26 119.4 . .
C23 C27 C26 118.7(5) . .
C23 C27 H27 120.7 . .
C26 C27 H27 120.7 . .
C32 C28 C29 115.4(5) . .
C32 C28 C21 120.1(5) . .
C29 C28 C21 124.4(5) . .
C30 C29 C28 124.1(5) . .
C30 C29 H29 120.4 . .
C28 C29 H29 115.4 . .
C29 C30 N4 120.8(5) . .
C29 C30 H30 119.6 . .
N4 C30 H30 119.6 . .
N4 C31 C32 120.2(5) . .
N4 C31 H31 119.9 . .
C32 C31 H31 119.9 . .
C28 C32 C31 119.9(5) . .
C28 C32 H32 120.0 . .
C31 C32 H32 120.0 . .
N5 C33 C34 119.9(4) . .
N5 C33 H33 120.1 . .
C34 C33 H33 120.1 . .
C35 C34 C33 119.9(5) . .
C35 C34 H34 120.1 . .
C33 C34 H34 120.1 . .
C36 C35 C34 120.5(5) . .
C36 C35 C38 118.5(4) . .
C34 C35 C38 121.0(5) . .
C35 C36 C37 119.0(5) . .
C35 C36 H36 120.5 . .
C37 C36 H36 120.5 . .
N5 C37 C36 120.5(4) . .
N5 C37 H37 119.7 . .
C36 C37 H37 119.7 . .
C39 C38 C43 120.0(5) . .
C39 C38 C35 123.5(5) . .
C43 C38 C35 116.4(5) . .
C38 C39 C40 120.0(5) . .
C38 C39 H39 120.0 . .
C40 C39 H39 120.0 . .
C41 C40 C39 120.0(5) . .
C41 C40 O2 118.2(4) . .
C39 C40 O2 121.8(4) . .
C42 C41 C40 120.0(5) . .
C42 C41 H41 120.0 . .
C40 C41 H41 120.0 . .
C43 C42 C41 120.0(5) . .
C43 C42 C44 122.5(4) . .
C41 C42 C44 117.5(4) . .
C42 C43 C38 120.0(5) . .
C42 C43 H43 120.0 . .
C38 C43 H43 120.0 . .
C48 C44 C45 116.6(5) . .
C48 C44 C42 123.4(5) . .
C45 C44 C42 120.0(4) . .
C46 C45 C44 122.5(5) . .
C46 C45 H45 120.8 . .
C44 C45 H45 116.5 . .
C45 C46 N6 120.9(5) . .
C45 C46 H46 119.6 . .
N6 C46 H46 119.6 . .
N6 C47 C48 119.7(4) . .
N6 C47 H47 120.1 . .
C48 C47 H47 120.1 . .
C44 C48 C47 119.6(5) . .
C44 C48 H48 120.2 . .
C47 C48 H48 120.2 . .
O2 C49 C50 117.4(5) . .
O2 C49 C54 122.2(4) . .
C50 C49 C54 120.3(4) . .
C49 C50 C51 120.1(5) . .
C49 C50 H50 119.9 . .
C51 C50 H50 119.9 . .
C52 C51 C50 119.7(4) . .
C52 C51 C60 119.7(5) . .
C50 C51 C60 120.2(4) . .
C51 C52 C53 121.7(5) . .
C51 C52 H52 120.4 . .
C53 C52 H52 117.9 . .
C54 C53 C52 117.2(5) . .
C54 C53 C55 120.8(4) . .
C52 C53 C55 122.0(5) . .
C49 C54 C53 121.0(4) . .
C49 C54 H54 119.5 . .
C53 C54 H54 119.5 . .
C59 C55 C56 116.6(5) . .
C59 C55 C53 121.5(5) . .
C56 C55 C53 121.9(5) . .
C57 C56 C55 122.1(5) . .
C57 C56 H56 120.6 . .
C55 C56 H56 117.3 . .
C56 C57 N7 119.8(4) . .
C56 C57 H57 120.1 . .
N7 C57 H57 120.1 . .
N7 C58 C59 120.6(4) . .
N7 C58 H58 119.7 . .
C59 C58 H58 119.7 . .
C58 C59 C55 120.0(5) . .
C58 C59 H59 120.0 . .
C55 C59 H59 120.0 . .
C64 C60 C61 119.6(5) . .
C64 C60 C51 120.7(5) . .
C61 C60 C51 119.3(5) . .
C60 C61 C62 119.4(5) . .
C60 C61 H61 120.3 . .
C62 C61 H61 120.3 . .
N8 C62 C61 120.5(4) . .
N8 C62 H62 119.8 . .
C61 C62 H62 119.8 . .
C64 C63 N8 119.0(4) . .
C64 C63 H63 120.5 . .
N8 C63 H63 120.5 . .
C60 C64 C63 121.4(5) . .
C60 C64 H64 119.3 . .
C63 C64 H64 119.3 . .
O4 C65 O3 122.4(4) . .
O4 C65 C66 118.5(4) . .
O3 C65 C66 119.0(4) . .
C67 C66 C71 120.2(5) . .
C67 C66 C65 121.0(5) . .
C71 C66 C65 118.8(5) . .
C66 C67 C68 121.5(5) . .
C66 C67 H67 119.3 . .
C68 C67 H67 119.3 . .
C67 C68 C69 119.7(5) . .
C67 C68 H68 120.2 . .
C69 C68 H68 120.2 . .
C70 C69 C68 118.2(5) . .
C70 C69 S3 118.9(4) . .
C68 C69 S3 122.5(4) . .
C69 C70 C71 120.8(5) . .
C69 C70 H70 119.6 . .
C71 C70 H70 119.6 . .
C66 C71 C70 119.6(5) . .
C66 C71 H71 120.2 . .
C70 C71 H71 120.2 . .
C77 C72 C73 118.9(5) . .
C77 C72 S3 123.1(5) . .
C73 C72 S3 118.0(4) . .
C74 C73 C72 120.7(5) . .
C74 C73 H73 119.6 . .
C72 C73 H73 119.6 . .
C73 C74 C75 119.2(5) . .
C73 C74 H74 120.4 . .
C75 C74 H74 120.4 . .
C76 C75 C74 120.4(5) . .
C76 C75 C78 118.4(5) . .
C74 C75 C78 121.1(5) . .
C75 C76 C77 119.1(5) . .
C75 C76 H76 120.4 . .
C77 C76 H76 120.4 . .
C72 C77 C76 121.6(5) . .
C72 C77 H77 119.2 . .
C76 C77 H77 119.2 . .
O8 C78 O7 128.3(4) . .
O8 C78 C75 117.0(5) . .
O7 C78 C75 114.6(4) . .
O9 C79 O10 120.9(4) . .
O9 C79 C80 116.6(4) . .
O10 C79 C80 122.3(4) . .
O9 C79 Zn4 53.67(19) . .
O10 C79 Zn4 67.8(2) . .
C80 C79 Zn4 169.6(4) . .
C81 C80 C85 119.3(5) . .
C81 C80 C79 119.1(5) . .
C85 C80 C79 121.5(5) . .
C80 C81 C82 121.9(5) . .
C80 C81 H81 119.1 . .
C82 C81 H81 119.1 . .
C83 C82 C81 118.6(5) . .
C83 C82 H82 120.7 . .
C81 C82 H82 120.7 . .
C82 C83 C84 120.7(5) . .
C82 C83 S4 120.2(4) . .
C84 C83 S4 119.0(4) . .
C85 C84 C83 119.0(5) . .
C85 C84 H84 120.5 . .
C83 C84 H84 120.5 . .
C84 C85 C80 120.6(5) . .
C84 C85 H85 119.7 . .
C80 C85 H85 119.7 . .
C87 C86 C91 120.9(5) . .
C87 C86 S4 119.1(4) . .
C91 C86 S4 120.0(4) . .
C86 C87 C88 118.5(5) . .
C86 C87 H87 120.7 . .
C88 C87 H87 120.7 . .
C89 C88 C87 120.8(5) . .
C89 C88 H88 119.6 . .
C87 C88 H88 119.6 . .
C88 C89 C90 119.6(5) . .
C88 C89 C92 121.8(5) . .
C90 C89 C92 118.5(5) . .
C91 C90 C89 120.7(5) . .
C91 C90 H90 119.6 . .
C89 C90 H90 119.6 . .
C90 C91 C86 119.5(5) . .
C90 C91 H91 120.3 . .
C86 C91 H91 120.3 . .
O14 C92 O13 121.8(5) . .
O14 C92 C89 117.9(5) . .
O13 C92 C89 120.3(5) . .
O15 C93 O16 125.4(4) . .
O15 C93 C94 113.3(4) . .
O16 C93 C94 121.2(5) . .
C99 C94 C95 118.7(5) . .
C99 C94 C93 122.5(5) . .
C95 C94 C93 118.7(5) . .
C96 C95 C94 119.5(5) . .
C96 C95 H95 120.3 . .
C94 C95 H95 120.3 . .
C97 C96 C95 121.6(5) . .
C97 C96 H96 119.2 . .
C95 C96 H96 119.2 . .
C96 C97 C98 119.7(5) . .
C96 C97 S2 120.8(4) . .
C98 C97 S2 119.4(4) . .
C99 C98 C97 118.7(5) . .
C99 C98 H98 120.6 . .
C97 C98 H98 120.6 . .
C98 C99 C94 121.8(5) . .
C98 C99 H99 119.1 . .
C94 C99 H99 119.1 . .
C105 C100 C101 119.6(4) . .
C105 C100 S2 119.3(3) . .
C101 C100 S2 121.0(4) . .
C100 C101 C102 119.6(4) . .
C100 C101 H101 120.2 . .
C102 C101 H101 120.2 . .
C103 C102 C101 120.4(5) . .
C103 C102 H102 119.8 . .
C101 C102 H102 119.8 . .
C102 C103 C104 119.7(5) . .
C102 C103 C106 119.5(5) . .
C104 C103 C106 120.6(5) . .
C105 C104 C103 120.1(5) . .
C105 C104 H104 120.0 . .
C103 C104 H104 120.0 . .
C104 C105 C100 120.3(5) . .
C104 C105 H105 119.8 . .
C100 C105 H105 119.8 . .
O20 C106 O19 121.9(5) . .
O20 C106 C103 121.8(5) . .
O19 C106 C103 116.2(5) . .
O21 C107 O22 122.4(5) . .
O21 C107 C108 115.6(5) . .
O22 C107 C108 121.7(5) . .
O21 C107 Zn2 56.9(3) . .
O22 C107 Zn2 65.5(3) . .
C108 C107 Zn2 169.6(4) . .
C113 C108 C109 119.1(5) . .
C113 C108 C107 119.2(5) . .
C109 C108 C107 121.6(5) . .
C110 C109 C108 120.2(5) . .
C110 C109 H109 119.9 . .
C108 C109 H109 119.9 . .
C111 C110 C109 119.1(5) . .
C111 C110 H110 120.5 . .
C109 C110 H110 120.5 . .
C110 C111 C112 120.6(5) . .
C110 C111 S1 121.2(4) . .
C112 C111 S1 117.9(4) . .
C113 C112 C111 120.7(5) . .
C113 C112 H112 119.6 . .
C111 C112 H112 119.6 . .
C112 C113 C108 120.3(5) . .
C112 C113 H113 119.8 . .
C108 C113 H113 119.8 . .
C119 C114 C115 120.0(5) . .
C119 C114 S1 121.3(4) . .
C115 C114 S1 118.5(4) . .
C116 C115 C114 119.0(5) . .
C116 C115 H115 120.5 . .
C114 C115 H115 120.5 . .
C117 C116 C115 119.5(5) . .
C117 C116 H116 120.2 . .
C115 C116 H116 120.2 . .
C118 C117 C116 121.7(5) . .
C118 C117 C120 117.0(5) . .
C116 C117 C120 121.2(5) . .
C117 C118 C119 120.0(5) . .
C117 C118 H118 120.0 . .
C119 C118 H118 120.0 . .
C114 C119 C118 119.9(5) . .
C114 C119 H119 120.0 . .
C118 C119 H119 120.0 . .
O25 C120 O26 115.0(5) . .
O25 C120 C117 125.1(6) . .
O26 C120 C117 119.8(5) . .
C1 N1 C5 118.9(3) . .
C1 N1 Zn1 122.5(3) . .
C5 N1 Zn1 117.8(3) . .
C14 N2 C15 119.9(3) . .
C14 N2 Zn2 119.3(2) . .
C15 N2 Zn2 120.5(3) . .
C25 N3 C26 119.3(3) . .
C31 N4 C30 119.3(3) . .
C31 N4 Zn4 122.3(3) . .
C30 N4 Zn4 118.4(3) . .
C33 N5 C37 120.1(3) . .
C33 N5 Zn2 122.3(2) . .
C37 N5 Zn2 117.0(3) . .
C47 N6 C46 120.4(3) . .
C47 N6 Zn1 123.3(2) . 2_565
C46 N6 Zn1 115.8(2) . 2_565
C58 N7 C57 120.8(3) . .
C58 N7 Zn4 121.4(3) . .
C57 N7 Zn4 117.7(3) . .
C62 N8 C63 120.1(3) . .
C62 N8 Zn3 118.0(3) . .
C63 N8 Zn3 121.4(3) . .
C10 O1 C17 116.7(3) . .
C49 O2 C40 116.7(3) . .
C65 O3 Zn1 128.9(2) . .
C78 O7 Zn4 113.6(2) . .
C79 O9 Zn4 97.2(2) . .
C79 O10 Zn4 82.9(2) . .
C92 O13 Zn3 84.1(3) . 4_434
C92 O14 Zn3 97.6(3) . 4_434
C93 O15 Zn2 119.8(3) . .
C106 O19 Zn3 119.0(4) . .
C107 O21 Zn2 93.8(3) . .
C107 O22 Zn2 85.0(3) . .
C120 O25 Zn1 98.2(4) . 4_565
C120 O26 Zn1 89.5(3) . 4_565
Zn1 O1W H1X 109.8 . .
Zn1 O1W H1Y 109.0 . .
H1X O1W H1Y 109.5 . .
Zn3 O2W H2X 109.6 . .
Zn3 O2W H2Y 109.0 . .
H2X O2W H2Y 109.5 . .
O23 S1 O24 131.7(2) . .
O23 S1 C114 105.0(2) . .
O24 S1 C114 104.4(2) . .
O23 S1 C111 107.4(2) . .
O24 S1 C111 101.6(2) . .
C114 S1 C111 104.0(3) . .
O18 S2 O17 123.1(2) . .
O18 S2 C97 108.10(17) . .
O17 S2 C97 105.47(18) . .
O18 S2 C100 108.74(19) . .
O17 S2 C100 105.01(19) . .
C97 S2 C100 105.1(2) . .
O6 S3 O5 120.8(2) . .
O6 S3 C69 108.21(18) . .
O5 S3 C69 107.88(18) . .
O6 S3 C72 103.8(2) . .
O5 S3 C72 111.23(18) . .
C69 S3 C72 103.6(2) . .
O12 S4 O11 127.2(2) . .
O12 S4 C83 108.25(17) . .
O11 S4 C83 103.93(19) . .
O12 S4 C86 104.86(18) . .
O11 S4 C86 105.43(17) . .
C83 S4 C86 105.4(2) . .
O1W Zn1 N1 105.70(17) . .
O1W Zn1 O25 110.95(15) . 4_464
N1 Zn1 O25 143.33(17) . 4_464
O1W Zn1 O3 86.79(14) . .
N1 Zn1 O3 85.51(15) . .
O25 Zn1 O3 95.13(14) 4_464 .
O1W Zn1 N6 91.59(15) . 2_564
N1 Zn1 N6 91.84(16) . 2_564
O25 Zn1 N6 88.45(15) 4_464 2_564
O3 Zn1 N6 176.40(16) . 2_564
O1W Zn1 O26 166.22(15) . 4_464
N1 Zn1 O26 87.38(16) . 4_464
O25 Zn1 O26 56.20(14) 4_464 4_464
O3 Zn1 O26 98.74(13) . 4_464
N6 Zn1 O26 83.55(14) 2_564 4_464
O15 Zn2 N5 102.12(16) . .
O15 Zn2 N2 103.01(16) . .
N5 Zn2 N2 104.08(17) . .
O15 Zn2 O21 153.96(14) . .
N5 Zn2 O21 93.05(15) . .
N2 Zn2 O21 93.48(16) . .
O15 Zn2 O22 97.84(13) . .
N5 Zn2 O22 143.42(14) . .
N2 Zn2 O22 100.82(15) . .
O21 Zn2 O22 58.86(13) . .
O15 Zn2 C107 126.64(16) . .
N5 Zn2 C107 119.57(16) . .
N2 Zn2 C107 97.77(18) . .
O21 Zn2 C107 29.35(14) . .
O22 Zn2 C107 29.52(14) . .
O2W Zn3 O19 126.20(16) . .
O2W Zn3 N8 98.41(16) . .
O19 Zn3 N8 98.40(16) . .
O2W Zn3 O14 116.55(15) . 4_535
O19 Zn3 O14 114.80(16) . 4_535
N8 Zn3 O14 87.88(16) . 4_535
O2W Zn3 O13 82.86(14) . 4_535
O19 Zn3 O13 114.09(14) . 4_535
N8 Zn3 O13 138.72(15) . 4_535
O14 Zn3 O13 56.26(14) 4_535 4_535
O7 Zn4 O9 151.67(15) . .
O7 Zn4 N4 102.63(16) . .
O9 Zn4 N4 92.49(15) . .
O7 Zn4 N7 101.61(16) . .
O9 Zn4 N7 98.84(16) . .
N4 Zn4 N7 100.80(17) . .
O7 Zn4 O10 97.15(13) . .
O9 Zn4 O10 58.30(12) . .
N4 Zn4 O10 143.02(15) . .
N7 Zn4 O10 105.43(14) . .
O7 Zn4 C79 125.88(11) . .
O9 Zn4 C79 29.18(11) . .
N4 Zn4 C79 119.85(12) . .
N7 Zn4 C79 101.57(12) . .
O10 Zn4 C79 29.29(11) . .

loop_
_geom_bond_atom_site_label_1
_geom_bond_atom_site_label_2
_geom_bond_distance
_geom_bond_site_symmetry_2
C1 N1 1.350(6) .
C1 C2 1.390(7) .
C1 H1 0.9300 .
C2 C3 1.406(7) .
C2 H2 0.9300 .
C3 C4 1.404(7) .
C3 C6 1.492(7) .
C4 C5 1.399(7) .
C4 H4 0.9300 .
C5 N1 1.356(5) .
C5 H5 0.9300 .
C6 C7 1.337(7) .
C6 C11 1.368(7) .
C7 C8 1.415(7) .
C7 H7 0.9300 .
C8 C9 1.402(7) .
C8 C12 1.505(7) .
C9 C10 1.406(7) .
C9 H9 0.9300 .
C10 C11 1.381(7) .
C10 O1 1.385(5) .
C11 H11 0.9300 .
C12 C16 1.414(7) .
C12 C13 1.422(7) .
C13 C14 1.325(7) .
C13 H13 0.9300 .
C14 N2 1.380(5) .
C14 H14 0.9300 .
C15 C16 1.350(7) .
C15 N2 1.396(5) .
C15 H15 0.9300 .
C16 H16 0.9300 .
C17 O1 1.388(5) .
C17 C18 1.390(7) .
C17 C22 1.390(6) .
C18 C19 1.390(7) .
C18 H18 0.9300 .
C19 C20 1.390(7) .
C19 C23 1.475(7) .
C20 C21 1.390(7) .
C20 H20 0.9305 .
C21 C22 1.390(7) .
C21 C28 1.523(7) .
C22 H22 0.9300 .
C23 C27 1.387(7) .
C23 C24 1.409(7) .
C24 C25 1.360(7) .
C24 H24 0.9300 .
C25 N3 1.371(5) .
C25 H25 0.9300 .
C26 N3 1.381(5) .
C26 C27 1.411(7) .
C26 H26 0.9300 .
C27 H27 0.9300 .
C28 C32 1.370(7) .
C28 C29 1.425(7) .
C29 C30 1.257(7) .
C29 H29 0.9300 .
C30 N4 1.380(5) .
C30 H30 0.9300 .
C31 N4 1.345(5) .
C31 C32 1.401(7) .
C31 H31 0.9300 .
C32 H32 0.9300 .
C33 N5 1.373(5) .
C33 C34 1.409(7) .
C33 H33 0.9300 .
C34 C35 1.392(7) .
C34 H34 0.9300 .
C35 C36 1.369(7) .
C35 C38 1.493(7) .
C36 C37 1.424(7) .
C36 H36 0.9300 .
C37 N5 1.375(5) .
C37 H37 0.9300 .
C38 C39 1.390(7) .
C38 C43 1.390(7) .
C39 C40 1.390(7) .
C39 H39 0.9300 .
C40 C41 1.390(7) .
C40 O2 1.399(5) .
C41 C42 1.390(7) .
C41 H41 0.9300 .
C42 C43 1.390(6) .
C42 C44 1.520(7) .
C43 H43 0.9297 .
C44 C48 1.382(6) .
C44 C45 1.445(7) .
C45 C46 1.293(7) .
C45 H45 0.9300 .
C46 N6 1.375(5) .
C46 H46 0.9300 .
C47 N6 1.365(5) .
C47 C48 1.417(7) .
C47 H47 0.9300 .
C48 H48 0.9300 .
C49 O2 1.370(5) .
C49 C50 1.378(7) .
C49 C54 1.382(6) .
C50 C51 1.389(5) .
C50 H50 0.9300 .
C51 C52 1.349(7) .
C51 C60 1.515(7) .
C52 C53 1.430(7) .
C52 H52 0.9300 .
C53 C54 1.383(7) .
C53 C55 1.488(7) .
C54 H54 0.9300 .
C55 C59 1.400(7) .
C55 C56 1.420(7) .
C56 C57 1.347(7) .
C56 H56 0.9300 .
C57 N7 1.365(5) .
C57 H57 0.9300 .
C58 N7 1.359(5) .
C58 C59 1.384(7) .
C58 H58 0.9300 .
C59 H59 0.9300 .
C60 C64 1.374(7) .
C60 C61 1.386(7) .
C61 C62 1.390(7) .
C61 H61 0.9300 .
C62 N8 1.375(5) .
C62 H62 0.9300 .
C63 C64 1.378(7) .
C63 N8 1.389(5) .
C63 H63 0.9300 .
C64 H64 0.9300 .
C65 O4 1.266(5) .
C65 O3 1.285(5) .
C65 C66 1.482(7) .
C66 C67 1.345(7) .
C66 C71 1.386(7) .
C67 C68 1.397(7) .
C67 H67 0.9300 .
C68 C69 1.410(7) .
C68 H68 0.9300 .
C69 C70 1.385(7) .
C69 S3 1.732(5) .
C70 C71 1.405(7) .
C70 H70 0.9300 .
C71 H71 0.9300 .
C72 C77 1.357(7) .
C72 C73 1.401(8) .
C72 S3 1.750(5) .
C73 C74 1.385(7) .
C73 H73 0.9300 .
C74 C75 1.402(7) .
C74 H74 0.9300 .
C75 C76 1.369(7) .
C75 C78 1.514(7) .
C76 C77 1.408(7) .
C76 H76 0.9300 .
C77 H77 0.9300 .
C78 O8 1.228(5) .
C78 O7 1.253(6) .
C79 O9 1.239(5) .
C79 O10 1.243(5) .
C79 C80 1.509(7) .
C79 Zn4 2.521(5) .
C80 C81 1.371(7) .
C80 C85 1.401(7) .
C81 C82 1.393(7) .
C81 H81 0.9300 .
C82 C83 1.389(7) .
C82 H82 0.9300 .
C83 C84 1.414(7) .
C83 S4 1.759(5) .
C84 C85 1.383(7) .
C84 H84 0.9300 .
C85 H85 0.9300 .
C86 C87 1.384(7) .
C86 C91 1.394(7) .
C86 S4 1.775(5) .
C87 C88 1.416(7) .
C87 H87 0.9300 .
C88 C89 1.374(7) .
C88 H88 0.9300 .
C89 C90 1.389(7) .
C89 C92 1.515(8) .
C90 C91 1.385(7) .
C90 H90 0.9300 .
C91 H91 0.9300 .
C92 O14 1.213(6) .
C92 O13 1.260(6) .
C93 O15 1.256(5) .
C93 O16 1.267(6) .
C93 C94 1.443(7) .
C94 C99 1.394(7) .
C94 C95 1.395(7) .
C95 C96 1.390(7) .
C95 H95 0.9300 .
C96 C97 1.377(7) .
C96 H96 0.9300 .
C97 C98 1.400(7) .
C97 S2 1.758(5) .
C98 C99 1.392(7) .
C98 H98 0.9300 .
C99 H99 0.9300 .
C100 C105 1.387(5) .
C100 C101 1.388(5) .
C100 S2 1.792(5) .
C101 C102 1.395(7) .
C101 H101 0.9300 .
C102 C103 1.375(7) .
C102 H102 0.9300 .
C103 C104 1.390(6) .
C103 C106 1.475(7) .
C104 C105 1.380(7) .
C104 H104 0.9300 .
C105 H105 0.9300 .
C106 O20 1.232(6) .
C106 O19 1.257(6) .
C107 O21 1.249(6) .
C107 O22 1.258(6) .
C107 C108 1.447(7) .
C107 Zn2 2.543(5) .
C108 C113 1.394(7) .
C108 C109 1.408(7) .
C109 C110 1.395(7) .
C109 H109 0.9300 .
C110 C111 1.382(7) .
C110 H110 0.9300 .
C111 C112 1.389(7) .
C111 S1 1.777(6) .
C112 C113 1.360(7) .
C112 H112 0.9300 .
C113 H113 0.9300 .
C114 C119 1.384(7) .
C114 C115 1.417(7) .
C114 S1 1.755(6) .
C115 C116 1.405(7) .
C115 H115 0.9300 .
C116 C117 1.374(7) .
C116 H116 0.9300 .
C117 C118 1.369(7) .
C117 C120 1.509(8) .
C118 C119 1.394(8) .
C118 H118 0.9300 .
C119 H119 0.9300 .
C120 O25 1.247(6) .
C120 O26 1.257(7) .
N1 Zn1 2.088(4) .
N2 Zn2 2.087(5) .
N4 Zn4 2.098(4) .
N5 Zn2 2.070(4) .
N6 Zn1 2.283(4) 2_565
N7 Zn4 2.103(5) .
N8 Zn3 2.102(5) .
O3 Zn1 2.161(3) .
O5 S3 1.519(4) .
O6 S3 1.463(4) .
O7 Zn4 1.962(3) .
O9 Zn4 2.047(4) .
O10 Zn4 2.352(3) .
O11 S4 1.489(4) .
O12 S4 1.472(4) .
O13 Zn3 2.410(4) 4_434
O14 Zn3 2.148(4) 4_434
O15 Zn2 1.996(3) .
O17 S2 1.509(4) .
O18 S2 1.448(4) .
O19 Zn3 1.940(3) .
O21 Zn2 2.135(4) .
O22 Zn2 2.323(4) .
O23 S1 1.459(4) .
O24 S1 1.580(4) .
O25 Zn1 2.147(4) 4_565
O26 Zn1 2.324(4) 4_565
O1W Zn1 1.968(3) .
O1W H1X 0.9600 .
O1W H1Y 0.9600 .
O2W Zn3 1.932(4) .
O2W H2X 0.9600 .
O2W H2Y 0.9600 .
Zn1 O25 2.147(4) 4_464
Zn1 N6 2.283(4) 2_564
Zn1 O26 2.324(4) 4_464
Zn3 O14 2.148(4) 4_535
Zn3 O13 2.410(4) 4_535

loop_
_geom_torsion_atom_site_label_1
_geom_torsion_atom_site_label_2
_geom_torsion_atom_site_label_3
_geom_torsion_atom_site_label_4
_geom_torsion
_geom_torsion_site_symmetry_4
N1 C1 C2 C3 -0.7(7) .
C1 C2 C3 C4 2.0(8) .
C1 C2 C3 C6 -174.5(5) .
C2 C3 C4 C5 -2.7(8) .
C6 C3 C4 C5 173.9(5) .
C3 C4 C5 N1 2.2(8) .
C4 C3 C6 C7 -142.2(5) .
C2 C3 C6 C7 34.4(7) .
C4 C3 C6 C11 37.7(8) .
C2 C3 C6 C11 -145.8(5) .
C11 C6 C7 C8 -2.3(7) .
C3 C6 C7 C8 177.6(4) .
C6 C7 C8 C9 2.8(7) .
C6 C7 C8 C12 -176.7(5) .
C7 C8 C9 C10 -1.8(7) .
C12 C8 C9 C10 177.8(4) .
C8 C9 C10 C11 0.3(7) .
C8 C9 C10 O1 175.9(4) .
C7 C6 C11 C10 0.7(7) .
C3 C6 C11 C10 -179.2(4) .
O1 C10 C11 C6 -175.3(4) .
C9 C10 C11 C6 0.3(7) .
C9 C8 C12 C16 13.2(7) .
C7 C8 C12 C16 -167.2(5) .
C9 C8 C12 C13 -170.3(4) .
C7 C8 C12 C13 9.3(7) .
C16 C12 C13 C14 0.8(7) .
C8 C12 C13 C14 -175.9(5) .
C12 C13 C14 N2 -1.0(8) .
N2 C15 C16 C12 1.4(7) .
C13 C12 C16 C15 -1.0(7) .
C8 C12 C16 C15 175.6(5) .
O1 C17 C18 C19 -177.6(4) .
C22 C17 C18 C19 0.0(8) .
C17 C18 C19 C20 0.0(8) .
C17 C18 C19 C23 -176.9(5) .
C18 C19 C20 C21 0.0(8) .
C23 C19 C20 C21 177.0(5) .
C19 C20 C21 C22 0.0(8) .
C19 C20 C21 C28 -178.9(5) .
C20 C21 C22 C17 0.0(8) .
C28 C21 C22 C17 178.9(5) .
O1 C17 C22 C21 177.4(4) .
C18 C17 C22 C21 0.0(8) .
C18 C19 C23 C27 -160.9(5) .
C20 C19 C23 C27 22.1(8) .
C18 C19 C23 C24 19.9(8) .
C20 C19 C23 C24 -157.1(5) .
C27 C23 C24 C25 2.5(8) .
C19 C23 C24 C25 -178.3(5) .
C23 C24 C25 N3 -1.4(8) .
C24 C23 C27 C26 -4.9(8) .
C19 C23 C27 C26 175.9(5) .
N3 C26 C27 C23 6.5(8) .
C20 C21 C28 C32 -177.5(5) .
C22 C21 C28 C32 3.7(8) .
C20 C21 C28 C29 1.5(8) .
C22 C21 C28 C29 -177.4(5) .
C32 C28 C29 C30 -1.9(9) .
C21 C28 C29 C30 179.1(6) .
C28 C29 C30 N4 1.2(9) .
C29 C28 C32 C31 4.0(9) .
C21 C28 C32 C31 -176.9(5) .
N4 C31 C32 C28 -5.6(9) .
N5 C33 C34 C35 2.8(8) .
C33 C34 C35 C36 -1.8(8) .
C33 C34 C35 C38 177.2(5) .
C34 C35 C36 C37 1.5(8) .
C38 C35 C36 C37 -177.6(5) .
C35 C36 C37 N5 -2.0(7) .
C36 C35 C38 C39 160.8(5) .
C34 C35 C38 C39 -18.2(8) .
C36 C35 C38 C43 -24.1(7) .
C34 C35 C38 C43 156.9(5) .
C43 C38 C39 C40 0.0(8) .
C35 C38 C39 C40 174.9(5) .
C38 C39 C40 C41 0.0(8) .
C38 C39 C40 O2 -179.0(5) .
C39 C40 C41 C42 0.0(8) .
O2 C40 C41 C42 179.0(4) .
C40 C41 C42 C43 0.0(8) .
C40 C41 C42 C44 -179.4(5) .
C41 C42 C43 C38 0.0(8) .
C44 C42 C43 C38 179.4(5) .
C39 C38 C43 C42 0.0(8) .
C35 C38 C43 C42 -175.3(5) .
C43 C42 C44 C48 165.4(5) .
C41 C42 C44 C48 -15.2(8) .
C43 C42 C44 C45 -13.0(8) .
C41 C42 C44 C45 166.4(5) .
C48 C44 C45 C46 -5.8(8) .
C42 C44 C45 C46 172.7(5) .
C44 C45 C46 N6 5.8(9) .
C45 C44 C48 C47 2.5(8) .
C42 C44 C48 C47 -175.9(5) .
N6 C47 C48 C44 0.4(8) .
O2 C49 C50 C51 175.5(3) .
C54 C49 C50 C51 -0.7(7) .
C49 C50 C51 C52 0.6(6) .
C49 C50 C51 C60 173.2(3) .
C50 C51 C52 C53 -0.2(8) .
C60 C51 C52 C53 -172.8(5) .
C51 C52 C53 C54 -0.1(8) .
C51 C52 C53 C55 -179.1(5) .
O2 C49 C54 C53 -175.6(3) .
C50 C49 C54 C53 0.4(6) .
C52 C53 C54 C49 0.0(7) .
C55 C53 C54 C49 179.0(4) .
C54 C53 C55 C59 -10.2(8) .
C52 C53 C55 C59 168.8(5) .
C54 C53 C55 C56 171.0(5) .
C52 C53 C55 C56 -10.1(8) .
C59 C55 C56 C57 -1.4(8) .
C53 C55 C56 C57 177.5(5) .
C55 C56 C57 N7 0.8(8) .
N7 C58 C59 C55 1.6(7) .
C56 C55 C59 C58 0.2(7) .
C53 C55 C59 C58 -178.7(5) .
C52 C51 C60 C64 -25.9(8) .
C50 C51 C60 C64 161.5(4) .
C52 C51 C60 C61 147.0(6) .
C50 C51 C60 C61 -25.6(8) .
C64 C60 C61 C62 -2.3(9) .
C51 C60 C61 C62 -175.3(5) .
C60 C61 C62 N8 1.8(8) .
C61 C60 C64 C63 2.3(8) .
C51 C60 C64 C63 175.2(5) .
N8 C63 C64 C60 -1.6(8) .
O4 C65 C66 C67 173.9(5) .
O3 C65 C66 C67 -3.5(8) .
O4 C65 C66 C71 -7.7(7) .
O3 C65 C66 C71 174.9(4) .
C71 C66 C67 C68 2.0(8) .
C65 C66 C67 C68 -179.6(5) .
C66 C67 C68 C69 -1.5(8) .
C67 C68 C69 C70 1.0(8) .
C67 C68 C69 S3 173.5(4) .
C68 C69 C70 C71 -1.2(8) .
S3 C69 C70 C71 -173.9(4) .
C67 C66 C71 C70 -2.1(8) .
C65 C66 C71 C70 179.5(5) .
C69 C70 C71 C66 1.7(8) .
C77 C72 C73 C74 -0.5(7) .
S3 C72 C73 C74 179.9(4) .
C72 C73 C74 C75 2.2(7) .
C73 C74 C75 C76 -2.0(7) .
C73 C74 C75 C78 174.8(5) .
C74 C75 C76 C77 0.1(7) .
C78 C75 C76 C77 -176.8(5) .
C73 C72 C77 C76 -1.5(8) .
S3 C72 C77 C76 178.2(4) .
C75 C76 C77 C72 1.7(8) .
C76 C75 C78 O8 4.1(7) .
C74 C75 C78 O8 -172.8(4) .
C76 C75 C78 O7 -173.3(4) .
C74 C75 C78 O7 9.8(7) .
O9 C79 C80 C81 21.8(7) .
O10 C79 C80 C81 -163.0(5) .
Zn4 C79 C80 C81 2(2) .
O9 C79 C80 C85 -162.9(4) .
O10 C79 C80 C85 12.3(8) .
Zn4 C79 C80 C85 177.4(18) .
C85 C80 C81 C82 0.8(8) .
C79 C80 C81 C82 176.2(5) .
C80 C81 C82 C83 -1.2(8) .
C81 C82 C83 C84 0.5(8) .
C81 C82 C83 S4 177.4(4) .
C82 C83 C84 C85 0.4(8) .
S4 C83 C84 C85 -176.5(4) .
C83 C84 C85 C80 -0.8(8) .
C81 C80 C85 C84 0.2(8) .
C79 C80 C85 C84 -175.1(5) .
C91 C86 C87 C88 0.2(7) .
S4 C86 C87 C88 179.1(4) .
C86 C87 C88 C89 0.5(8) .
C87 C88 C89 C90 -1.0(8) .
C87 C88 C89 C92 175.5(5) .
C88 C89 C90 C91 0.8(8) .
C92 C89 C90 C91 -175.8(5) .
C89 C90 C91 C86 -0.1(8) .
C87 C86 C91 C90 -0.4(8) .
S4 C86 C91 C90 -179.3(4) .
C88 C89 C92 O14 152.3(5) .
C90 C89 C92 O14 -31.1(7) .
C88 C89 C92 O13 -28.1(7) .
C90 C89 C92 O13 148.4(5) .
O15 C93 C94 C99 -5.0(7) .
O16 C93 C94 C99 171.9(4) .
O15 C93 C94 C95 177.4(4) .
O16 C93 C94 C95 -5.7(7) .
C99 C94 C95 C96 2.5(7) .
C93 C94 C95 C96 -179.8(5) .
C94 C95 C96 C97 -1.7(8) .
C95 C96 C97 C98 0.9(8) .
C95 C96 C97 S2 -176.0(4) .
C96 C97 C98 C99 -0.8(7) .
S2 C97 C98 C99 176.2(4) .
C97 C98 C99 C94 1.6(8) .
C95 C94 C99 C98 -2.5(8) .
C93 C94 C99 C98 179.9(5) .
C105 C100 C101 C102 2.7(6) .
S2 C100 C101 C102 -175.8(3) .
C100 C101 C102 C103 -2.6(7) .
C101 C102 C103 C104 3.6(8) .
C101 C102 C103 C106 178.7(5) .
C102 C103 C104 C105 -4.8(8) .
C106 C103 C104 C105 -179.8(5) .
C103 C104 C105 C100 5.0(8) .
C101 C100 C105 C104 -3.9(6) .
S2 C100 C105 C104 174.6(4) .
C102 C103 C106 O20 -173.0(5) .
C104 C103 C106 O20 2.0(8) .
C102 C103 C106 O19 9.6(7) .
C104 C103 C106 O19 -175.4(5) .
O21 C107 C108 C113 -10.5(8) .
O22 C107 C108 C113 162.8(5) .
Zn2 C107 C108 C113 31(2) .
O21 C107 C108 C109 166.4(5) .
O22 C107 C108 C109 -20.2(8) .
Zn2 C107 C108 C109 -151.6(19) .
C113 C108 C109 C110 -3.2(8) .
C107 C108 C109 C110 179.8(5) .
C108 C109 C110 C111 1.1(8) .
C109 C110 C111 C112 0.3(8) .
C109 C110 C111 S1 173.3(4) .
C110 C111 C112 C113 0.5(8) .
S1 C111 C112 C113 -172.8(4) .
C111 C112 C113 C108 -2.6(8) .
C109 C108 C113 C112 3.9(8) .
C107 C108 C113 C112 -179.0(5) .
C119 C114 C115 C116 0.1(8) .
S1 C114 C115 C116 -173.6(4) .
C114 C115 C116 C117 0.8(8) .
C115 C116 C117 C118 -1.5(8) .
C115 C116 C117 C120 174.4(5) .
C116 C117 C118 C119 1.3(8) .
C120 C117 C118 C119 -174.8(5) .
C115 C114 C119 C118 -0.3(8) .
S1 C114 C119 C118 173.2(4) .
C117 C118 C119 C114 -0.4(8) .
C118 C117 C120 O25 17.0(8) .
C116 C117 C120 O25 -159.1(6) .
C118 C117 C120 O26 -159.5(5) .
C116 C117 C120 O26 24.4(8) .
C2 C1 N1 C5 0.1(6) .
C2 C1 N1 Zn1 -169.6(3) .
C4 C5 N1 C1 -0.8(6) .
C4 C5 N1 Zn1 169.4(4) .
C13 C14 N2 C15 1.3(6) .
C13 C14 N2 Zn2 176.6(4) .
C16 C15 N2 C14 -1.5(6) .
C16 C15 N2 Zn2 -176.8(3) .
C24 C25 N3 C26 2.9(7) .
C27 C26 N3 C25 -5.4(7) .
C32 C31 N4 C30 4.7(7) .
C32 C31 N4 Zn4 -177.8(4) .
C29 C30 N4 C31 -2.6(7) .
C29 C30 N4 Zn4 179.8(4) .
C34 C33 N5 C37 -3.3(6) .
C34 C33 N5 Zn2 -174.3(4) .
C36 C37 N5 C33 3.0(6) .
C36 C37 N5 Zn2 174.4(4) .
C48 C47 N6 C46 -0.7(7) .
C48 C47 N6 Zn1 171.1(4) 2_565
C45 C46 N6 C47 -2.5(7) .
C45 C46 N6 Zn1 -174.8(4) 2_565
C59 C58 N7 C57 -2.3(6) .
C59 C58 N7 Zn4 174.0(3) .
C56 C57 N7 C58 1.1(6) .
C56 C57 N7 Zn4 -175.3(4) .
C61 C62 N8 C63 -1.1(6) .
C61 C62 N8 Zn3 170.7(4) .
C64 C63 N8 C62 1.1(6) .
C64 C63 N8 Zn3 -170.5(3) .
C11 C10 O1 C17 -114.7(5) .
C9 C10 O1 C17 69.6(5) .
C18 C17 O1 C10 -160.6(4) .
C22 C17 O1 C10 21.9(6) .
C50 C49 O2 C40 121.7(5) .
C54 C49 O2 C40 -62.2(5) .
C41 C40 O2 C49 155.1(5) .
C39 C40 O2 C49 -25.9(6) .
O4 C65 O3 Zn1 11.4(6) .
C66 C65 O3 Zn1 -171.3(3) .
O8 C78 O7 Zn4 3.7(6) .
C75 C78 O7 Zn4 -179.2(3) .
O10 C79 O9 Zn4 9.1(5) .
C80 C79 O9 Zn4 -175.7(4) .
O9 C79 O10 Zn4 -7.9(4) .
C80 C79 O10 Zn4 177.1(5) .
O14 C92 O13 Zn3 -4.8(4) 4_434
C89 C92 O13 Zn3 175.6(5) 4_434
O13 C92 O14 Zn3 5.4(5) 4_434
C89 C92 O14 Zn3 -175.0(4) 4_434
O16 C93 O15 Zn2 -0.9(6) .
C94 C93 O15 Zn2 175.8(3) .
O20 C106 O19 Zn3 -9.0(7) .
C103 C106 O19 Zn3 168.4(3) .
O22 C107 O21 Zn2 -1.6(6) .
C108 C107 O21 Zn2 171.7(4) .
O21 C107 O22 Zn2 1.5(5) .
C108 C107 O22 Zn2 -171.4(5) .
O26 C120 O25 Zn1 -10.7(5) 4_565
C117 C120 O25 Zn1 172.7(4) 4_565
O25 C120 O26 Zn1 9.8(5) 4_565
C117 C120 O26 Zn1 -173.4(4) 4_565
C119 C114 S1 O23 38.1(5) .
C115 C114 S1 O23 -148.3(4) .
C119 C114 S1 O24 179.3(4) .
C115 C114 S1 O24 -7.1(5) .
C119 C114 S1 C111 -74.5(5) .
C115 C114 S1 C111 99.1(5) .
C110 C111 S1 O23 169.7(4) .
C112 C111 S1 O23 -17.1(5) .
C110 C111 S1 O24 28.8(5) .
C112 C111 S1 O24 -157.9(4) .
C110 C111 S1 C114 -79.4(5) .
C112 C111 S1 C114 93.8(5) .
C96 C97 S2 O18 -150.8(4) .
C98 C97 S2 O18 32.3(4) .
C96 C97 S2 O17 -17.4(4) .
C98 C97 S2 O17 165.6(4) .
C96 C97 S2 C100 93.2(5) .
C98 C97 S2 C100 -83.7(5) .
C105 C100 S2 O18 21.4(4) .
C101 C100 S2 O18 -160.1(3) .
C105 C100 S2 O17 -112.1(4) .
C101 C100 S2 O17 66.5(4) .
C105 C100 S2 C97 136.9(4) .
C101 C100 S2 C97 -44.5(5) .
C70 C69 S3 O6 110.7(4) .
C68 C69 S3 O6 -61.7(5) .
C70 C69 S3 O5 -21.6(5) .
C68 C69 S3 O5 166.0(4) .
C70 C69 S3 C72 -139.6(5) .
C68 C69 S3 C72 48.0(5) .
C77 C72 S3 O6 17.8(5) .
C73 C72 S3 O6 -162.6(3) .
C77 C72 S3 O5 149.1(4) .
C73 C72 S3 O5 -31.2(4) .
C77 C72 S3 C69 -95.2(5) .
C73 C72 S3 C69 84.5(4) .
C82 C83 S4 O12 153.3(4) .
C84 C83 S4 O12 -29.7(5) .
C82 C83 S4 O11 15.7(5) .
C84 C83 S4 O11 -167.3(4) .
C82 C83 S4 C86 -94.9(5) .
C84 C83 S4 C86 82.1(5) .
C87 C86 S4 O12 -168.5(4) .
C91 C86 S4 O12 10.4(4) .
C87 C86 S4 O11 -32.2(4) .
C91 C86 S4 O11 146.7(4) .
C87 C86 S4 C83 77.4(5) .
C91 C86 S4 C83 -103.7(4) .
C1 N1 Zn1 O1W -47.0(3) .
C5 N1 Zn1 O1W 143.2(3) .
C1 N1 Zn1 O25 135.0(3) 4_464
C5 N1 Zn1 O25 -34.8(4) 4_464
C1 N1 Zn1 O3 -132.4(3) .
C5 N1 Zn1 O3 57.8(3) .
C1 N1 Zn1 N6 45.2(3) 2_564
C5 N1 Zn1 N6 -124.7(3) 2_564
C1 N1 Zn1 O26 128.6(3) 4_464
C5 N1 Zn1 O26 -41.2(3) 4_464
C65 O3 Zn1 O1W 11.0(3) .
C65 O3 Zn1 N1 117.0(3) .
C65 O3 Zn1 O25 -99.8(3) 4_464
C65 O3 Zn1 N6 74(2) 2_564
C65 O3 Zn1 O26 -156.3(3) 4_464
C93 O15 Zn2 N5 -71.4(3) .
C93 O15 Zn2 N2 -179.2(3) .
C93 O15 Zn2 O21 52.9(5) .
C93 O15 Zn2 O22 77.7(3) .
C93 O15 Zn2 C107 70.6(3) .
C33 N5 Zn2 O15 -8.9(3) .
C37 N5 Zn2 O15 179.9(3) .
C33 N5 Zn2 N2 98.0(3) .
C37 N5 Zn2 N2 -73.2(3) .
C33 N5 Zn2 O21 -167.6(3) .
C37 N5 Zn2 O21 21.2(3) .
C33 N5 Zn2 O22 -130.5(3) .
C37 N5 Zn2 O22 58.3(4) .
C33 N5 Zn2 C107 -154.4(3) .
C37 N5 Zn2 C107 34.4(3) .
C14 N2 Zn2 O15 173.7(3) .
C15 N2 Zn2 O15 -11.0(3) .
C14 N2 Zn2 N5 67.4(3) .
C15 N2 Zn2 N5 -117.3(3) .
C14 N2 Zn2 O21 -26.6(3) .
C15 N2 Zn2 O21 148.7(3) .
C14 N2 Zn2 O22 -85.6(3) .
C15 N2 Zn2 O22 89.7(3) .
C14 N2 Zn2 C107 -55.8(3) .
C15 N2 Zn2 C107 119.5(3) .
C107 O21 Zn2 O15 30.0(5) .
C107 O21 Zn2 N5 156.0(3) .
C107 O21 Zn2 N2 -99.7(3) .
C107 O21 Zn2 O22 0.9(3) .
C107 O22 Zn2 O15 -168.4(3) .
C107 O22 Zn2 N5 -45.6(4) .
C107 O22 Zn2 N2 86.7(3) .
C107 O22 Zn2 O21 -0.8(3) .
O21 C107 Zn2 O15 -164.1(3) .
O22 C107 Zn2 O15 14.4(4) .
C108 C107 Zn2 O15 150(2) .
O21 C107 Zn2 N5 -27.8(4) .
O22 C107 Zn2 N5 150.7(3) .
C108 C107 Zn2 N5 -74(2) .
O21 C107 Zn2 N2 83.2(3) .
O22 C107 Zn2 N2 -98.2(3) .
C108 C107 Zn2 N2 37(2) .
O22 C107 Zn2 O21 178.5(5) .
C108 C107 Zn2 O21 -46(2) .
O21 C107 Zn2 O22 -178.5(5) .
C108 C107 Zn2 O22 135(2) .
C106 O19 Zn3 O2W -15.3(5) .
C106 O19 Zn3 N8 -122.2(4) .
C106 O19 Zn3 O14 146.2(4) 4_535
C106 O19 Zn3 O13 83.8(4) 4_535
C62 N8 Zn3 O2W 172.3(3) .
C63 N8 Zn3 O2W -15.9(3) .
C62 N8 Zn3 O19 -59.0(3) .
C63 N8 Zn3 O19 112.8(3) .
C62 N8 Zn3 O14 55.8(3) 4_535
C63 N8 Zn3 O14 -132.5(3) 4_535
C62 N8 Zn3 O13 83.6(4) 4_535
C63 N8 Zn3 O13 -104.7(3) 4_535
C78 O7 Zn4 O9 -54.8(4) .
C78 O7 Zn4 N4 65.8(3) .
C78 O7 Zn4 N7 169.8(3) .
C78 O7 Zn4 O10 -82.7(3) .
C78 O7 Zn4 C79 -76.5(3) .
C79 O9 Zn4 O7 -37.9(4) .
C79 O9 Zn4 N4 -160.7(2) .
C79 O9 Zn4 N7 97.9(2) .
C79 O9 Zn4 O10 -4.8(2) .
C31 N4 Zn4 O7 27.7(4) .
C30 N4 Zn4 O7 -154.7(3) .
C31 N4 Zn4 O9 -176.4(3) .
C30 N4 Zn4 O9 1.1(3) .
C31 N4 Zn4 N7 -76.9(3) .
C30 N4 Zn4 N7 100.6(3) .
C31 N4 Zn4 O10 148.4(3) .
C30 N4 Zn4 O10 -34.1(5) .
C31 N4 Zn4 C79 172.9(3) .
C30 N4 Zn4 C79 -9.5(4) .
C58 N7 Zn4 O7 7.1(3) .
C57 N7 Zn4 O7 -176.5(2) .
C58 N7 Zn4 O9 -153.2(3) .
C57 N7 Zn4 O9 23.3(3) .
C58 N7 Zn4 N4 112.6(3) .
C57 N7 Zn4 N4 -71.0(3) .
C58 N7 Zn4 O10 -93.7(3) .
C57 N7 Zn4 O10 82.7(3) .
C58 N7 Zn4 C79 -123.6(3) .
C57 N7 Zn4 C79 52.8(3) .
C79 O10 Zn4 O7 169.6(2) .
C79 O10 Zn4 O9 4.8(2) .
C79 O10 Zn4 N4 47.4(3) .
C79 O10 Zn4 N7 -86.2(2) .
O9 C79 Zn4 O7 158.9(3) .
O10 C79 Zn4 O7 -12.7(3) .
O10 C79 Zn4 O9 -171.6(4) .
C80 C79 Zn4 O9 21.9(19) .
O9 C79 Zn4 N4 22.3(3) .
O10 C79 Zn4 N4 -149.3(2) .
C80 C79 Zn4 N4 44(2) .
O9 C79 Zn4 N7 -87.4(2) .
O10 C79 Zn4 N7 101.0(2) .
C80 C79 Zn4 N7 -66(2) .
O9 C79 Zn4 O10 171.6(4) .
C80 C79 Zn4 O10 -166(2) .

loop_
_platon_squeeze_void_nr
_platon_squeeze_void_average_x
_platon_squeeze_void_average_y
_platon_squeeze_void_average_z
_platon_squeeze_void_volume
_platon_squeeze_void_count_electrons
_platon_squeeze_void_content
1 0.924 0.024 -0.070 179 13 ' '
2 0.416 0.049 0.171 196 17 ' '
3 0.924 -0.024 0.430 178 13 ' '
4 0.417 -0.019 0.422 22 2 ' '
5 0.416 -0.049 0.671 196 17 ' '
6 0.417 0.019 0.922 22 2 ' '
7 0.642 0.215 0.065 8 0 ' '
8 -0.084 0.451 0.671 196 17 ' '
9 0.142 0.285 0.565 8 0 ' '
10 0.424 0.476 0.430 178 13 ' '
11 0.916 0.549 0.171 196 17 ' '
12 0.424 0.524 0.930 179 13 ' '
13 0.917 0.481 0.422 22 2 ' '
14 0.917 0.519 0.922 22 2 ' '
15 0.142 0.715 0.065 8 0 ' '
16 0.642 0.785 0.565 8 0 ' '
